data_4087032
loop_
_publ_author_name
'Sipos, Gell\'ert'
'Gao, Pengchao'
'Foster, Daven'
'Skelton, Brian W.'
'Sobolev, Alexandre N.'
'Dorta, Reto'

_publ_section_title
;
 In-Depth Study on Chloride Abstractions from (NHC)Ir(COD)Cl Complexes
;
_journal_issue 4
_journal_name_full Organometallics
_journal_page_first 801
_journal_paper_doi 10.1021/acs.organomet.6b00864
_journal_volume 36
_journal_year 2017
_chemical_formula_moiety 'C62 H78 Ag Cl Ir N2, F6 P, 2(C7 H8)'
_chemical_formula_sum 'C76 H94 Ag Cl F6 Ir N2 P'
_chemical_formula_weight 1516.02
_space_group_IT_number 14
_symmetry_cell_setting monoclinic
_symmetry_Int_Tables_number 14
_symmetry_space_group_name_Hall '-P 2ybc'
_symmetry_space_group_name_H-M 'P 1 21/c 1'
_atom_sites_solution_hydrogens geom
_audit_creation_date 2015-09-14T10:35:09-00:00
_audit_creation_method 'WinGX routine CIF_UPDATE'
_cell_angle_alpha 90
_cell_angle_beta 102.8560(10)
_cell_angle_gamma 90
_cell_formula_units_Z 8
_cell_length_a 21.6624(2)
_cell_length_b 23.3100(2)
_cell_length_c 27.8114(4)
_cell_measurement_reflns_used 32499
_cell_measurement_temperature 100(2)
_cell_measurement_theta_max 67.125
_cell_measurement_theta_min 2.507
_cell_volume 13691.3(3)
_computing_cell_refinement
;
CrysAlisPro, Agilent Technologies,
Version 1.171.37.31 (release 14-01-2014 CrysAlis171 .NET)
(compiled Jan 14 2014,18:38:05)
;
_computing_data_collection
;
CrysAlisPro, Agilent Technologies,
Version 1.171.37.31 (release 14-01-2014 CrysAlis171 .NET)
(compiled Jan 14 2014,18:38:05)
;
_computing_data_reduction
;
CrysAlisPro, Agilent Technologies,
Version 1.171.37.31 (release 14-01-2014 CrysAlis171 .NET)
(compiled Jan 14 2014,18:38:05)
;
_computing_molecular_graphics 'Diamond (Brandenburg, K., (1999)'
_computing_publication_material 'WinGX Farrugia, L. J. (1999)'
_computing_structure_refinement 'SHELXL-2014/7 (Sheldrick, 2008)'
_computing_structure_solution 'SIR92 (Altomare et al., 1994)'
_diffrn_ambient_temperature 100(2)
_diffrn_detector 'CCD plate'
_diffrn_detector_area_resol_mean 10.4738
_diffrn_measured_fraction_theta_full 0.994
_diffrn_measured_fraction_theta_max 0.994
_diffrn_measurement_device 'four-circle diffractometer'
_diffrn_measurement_device_type 'Oxford Diffraction Gemini diffractometer'
_diffrn_measurement_method '\w scans'
_diffrn_orient_matrix_UB_11 -0.0005579
_diffrn_orient_matrix_UB_12 0.0381006
_diffrn_orient_matrix_UB_13 0.0451737
_diffrn_orient_matrix_UB_21 -0.0040106
_diffrn_orient_matrix_UB_22 -0.0539763
_diffrn_orient_matrix_UB_23 0.0311894
_diffrn_orient_matrix_UB_31 0.0727743
_diffrn_orient_matrix_UB_32 -0.0026523
_diffrn_orient_matrix_UB_33 0.0147015
_diffrn_radiation_monochromator mirror
_diffrn_radiation_probe x-ray
_diffrn_radiation_type CuK\a
_diffrn_radiation_wavelength 1.54178
_diffrn_reflns_av_R_equivalents 0.0918
_diffrn_reflns_av_unetI/netI 0.1098
_diffrn_reflns_Laue_measured_fraction_full 0.994
_diffrn_reflns_Laue_measured_fraction_max 0.994
_diffrn_reflns_limit_h_max 25
_diffrn_reflns_limit_h_min -23
_diffrn_reflns_limit_k_max 27
_diffrn_reflns_limit_k_min -27
_diffrn_reflns_limit_l_max 32
_diffrn_reflns_limit_l_min -33
_diffrn_reflns_number 134510
_diffrn_reflns_point_group_measured_fraction_full 0.994
_diffrn_reflns_point_group_measured_fraction_max 0.994
_diffrn_reflns_theta_full 67.368
_diffrn_reflns_theta_max 67.368
_diffrn_reflns_theta_min 2.5
_diffrn_source 'sealed X-ray tube'
_exptl_absorpt_coefficient_mu 7.067
_exptl_absorpt_correction_T_max 0.724
_exptl_absorpt_correction_T_min 0.323
_exptl_absorpt_correction_type analytical
_exptl_absorpt_process_details
;
       CrysAlisPro, Oxford Diffraction Ltd.

;
_exptl_crystal_colour orange
_exptl_crystal_density_diffrn 1.471
_exptl_crystal_description rod
_exptl_crystal_F_000 6192
_exptl_crystal_size_max 0.3
_exptl_crystal_size_mid 0.2
_exptl_crystal_size_min 0.05
_refine_diff_density_max 2.06
_refine_diff_density_min -1.709
_refine_diff_density_rms 0.144
_refine_ls_extinction_method none
_refine_ls_goodness_of_fit_ref 1.122
_refine_ls_hydrogen_treatment constr
_refine_ls_matrix_type full
_refine_ls_number_parameters 1721
_refine_ls_number_reflns 24464
_refine_ls_number_restraints 342
_refine_ls_restrained_S_all 1.124
_refine_ls_R_factor_all 0.1006
_refine_ls_R_factor_gt 0.0801
_refine_ls_shift/su_max 0.023
_refine_ls_shift/su_mean 0
_refine_ls_structure_factor_coef Fsqd
_refine_ls_weighting_details 'w=1/[\s^2^(Fo^2^)+(0.0633P)^2^+113.5454P] where P=(Fo^2^+2Fc^2^)/3'
_refine_ls_weighting_scheme calc
_refine_ls_wR_factor_gt 0.1873
_refine_ls_wR_factor_ref 0.1996
_reflns_number_gt 18780
_reflns_number_total 24464
_reflns_threshold_expression 'I > 2\s(I)'
_cod_data_source_file om6b00864_si_003.cif
_cod_data_source_block sg567
_cod_depositor_comments 'Adding full bibliography for 4087022--4087034.cif.'
_cod_original_sg_symbol_H-M 'P 21/c'
_cod_database_code 4087032

loop_
_symmetry_equiv_pos_as_xyz
'x, y, z'
'-x, y+1/2, -z+1/2'
'-x, -y, -z'
'x, -y-1/2, z-1/2'

loop_
_atom_site_label
_atom_site_type_symbol
_atom_site_fract_x
_atom_site_fract_y
_atom_site_fract_z
_atom_site_U_iso_or_equiv
_atom_site_adp_type
_atom_site_occupancy
_atom_site_calc_flag
_atom_site_disorder_assembly
_atom_site_disorder_group
Ir1 Ir 0.01386(2) 0.29370(2) 0.77449(2) 0.04239(12) Uani 1 d . .
Ir2 Ir 0.49662(2) 0.78711(2) 0.76015(2) 0.04629(12) Uani 1 d . .
Ag1 Ag 0.01579(5) 0.36860(3) 0.69196(4) 0.0708(3) Uani 1 d . .
Ag2 Ag 0.44070(4) 0.71513(3) 0.68163(4) 0.0699(3) Uani 1 d . .
Cl1 Cl -0.06197(10) 0.28763(10) 0.69829(9) 0.0511(5) Uani 1 d . .
Cl2 Cl 0.52633(11) 0.79264(11) 0.68323(10) 0.0559(6) Uani 1 d . .
C111 C -0.0605(5) 0.3176(5) 0.8117(4) 0.056(3) Uani 1 d . .
H111 H -0.0885 0.2949 0.7881 0.067 Uiso 1 calc . .
C112 C -0.0404(5) 0.3679(4) 0.7950(4) 0.055(2) Uani 1 d . .
H112 H -0.0545 0.3768 0.761 0.066 Uiso 1 calc . .
C113 C 0.0034(6) 0.4107(5) 0.8277(5) 0.069(3) Uani 1 d . .
H11A H -0.0078 0.4501 0.8156 0.083 Uiso 1 calc . .
H11B H -0.0029 0.408 0.8619 0.083 Uiso 1 calc . .
C114 C 0.0728(6) 0.3994(5) 0.8281(5) 0.076(4) Uani 1 d . .
H11C H 0.0844 0.4213 0.8009 0.092 Uiso 1 calc . .
H11D H 0.0993 0.4138 0.8594 0.092 Uiso 1 calc . .
C115 C 0.0879(5) 0.3365(5) 0.8225(5) 0.066(3) Uani 1 d . .
H115 H 0.1129 0.3271 0.7995 0.079 Uiso 1 calc . .
C116 C 0.0679(5) 0.2912(5) 0.8485(4) 0.053(2) Uani 1 d . .
H116 H 0.0806 0.2536 0.8417 0.064 Uiso 1 calc . .
C117 C 0.0273(6) 0.2972(6) 0.8870(4) 0.071(3) Uani 1 d . .
H11E H 0.0381 0.2661 0.9117 0.085 Uiso 1 calc . .
H11F H 0.0368 0.3343 0.9044 0.085 Uiso 1 calc . .
C118 C -0.0432(6) 0.2944(6) 0.8632(4) 0.069(3) Uani 1 d . .
H11G H -0.0571 0.2539 0.8627 0.083 Uiso 1 calc . .
H11H H -0.0667 0.3162 0.8839 0.083 Uiso 1 calc . .
C11 C 0.0715(4) 0.2326(4) 0.7559(3) 0.0395(19) Uani 1 d . .
N12 N 0.1247(3) 0.2367(3) 0.7395(3) 0.0444(18) Uani 1 d . .
C13 C 0.1502(5) 0.1792(4) 0.7294(5) 0.058(3) Uani 1 d . .
H13A H 0.1496 0.1746 0.6939 0.069 Uiso 1 calc . .
H13B H 0.194 0.1738 0.7488 0.069 Uiso 1 calc . .
C14 C 0.1060(5) 0.1387(4) 0.7452(4) 0.057(3) Uani 1 d . .
H14A H 0.0862 0.1128 0.7179 0.069 Uiso 1 calc . .
H14B H 0.128 0.1153 0.7736 0.069 Uiso 1 calc . .
N15 N 0.0585(4) 0.1762(3) 0.7592(3) 0.0475(19) Uani 1 d . .
C121 C 0.1530(4) 0.2859(4) 0.7229(4) 0.045(2) Uani 1 d . .
C122 C 0.2105(4) 0.3066(5) 0.7510(4) 0.055(3) Uani 1 d . .
C123 C 0.2414(5) 0.3507(5) 0.7297(5) 0.066(3) Uani 1 d . .
H123 H 0.2804 0.3656 0.748 0.079 Uiso 1 calc . .
C124 C 0.2169(5) 0.3718(5) 0.6847(4) 0.061(3) Uani 1 d . .
H124 H 0.2394 0.401 0.6721 0.074 Uiso 1 calc . .
C125 C 0.1333(6) 0.3717(5) 0.6076(4) 0.065(3) Uani 1 d . .
H125 H 0.1557 0.3999 0.5935 0.078 Uiso 1 calc . .
C126 C 0.0774(6) 0.3516(5) 0.5808(4) 0.065(3) Uani 1 d . .
H126 H 0.0604 0.367 0.549 0.078 Uiso 1 calc . .
C127 C 0.0442(5) 0.3077(5) 0.5997(4) 0.057(3) Uani 1 d . .
C128 C 0.0691(4) 0.2872(4) 0.6458(4) 0.050(2) Uani 1 d . .
H128 H 0.0471 0.2576 0.6585 0.06 Uiso 1 calc . .
C129 C 0.1588(5) 0.3522(4) 0.6553(4) 0.057(3) Uani 1 d . .
C120 C 0.1267(5) 0.3082(4) 0.6758(4) 0.047(2) Uani 1 d . .
C131 C -0.0168(5) 0.2827(5) 0.5690(4) 0.061(3) Uani 1 d . .
H131 H -0.0314 0.2519 0.5889 0.073 Uiso 1 calc . .
C132 C -0.0703(6) 0.3261(6) 0.5549(5) 0.078(4) Uani 1 d . .
H13C H -0.0802 0.3422 0.5852 0.094 Uiso 1 calc . .
H13D H -0.0561 0.3581 0.5364 0.094 Uiso 1 calc . .
C133 C -0.1296(6) 0.2994(6) 0.5234(5) 0.081(4) Uani 1 d . .
H13E H -0.147 0.2713 0.5435 0.097 Uiso 1 calc . .
H13F H -0.1618 0.3297 0.513 0.097 Uiso 1 calc . .
C134 C -0.1170(7) 0.2699(8) 0.4785(5) 0.097(5) Uani 1 d . .
H13G H -0.104 0.2986 0.4564 0.116 Uiso 1 calc . .
H13H H -0.1562 0.251 0.4603 0.116 Uiso 1 calc . .
C135 C -0.0651(7) 0.2254(7) 0.4935(5) 0.094(5) Uani 1 d . .
H13I H -0.0569 0.2063 0.4637 0.113 Uiso 1 calc . .
H13J H -0.0786 0.1958 0.5145 0.113 Uiso 1 calc . .
C136 C -0.0041(7) 0.2549(7) 0.5220(5) 0.087(4) Uani 1 d . .
H13K H 0.0303 0.2263 0.5309 0.104 Uiso 1 calc . .
H13L H 0.0094 0.2846 0.501 0.104 Uiso 1 calc . .
C141 C 0.2409(4) 0.2832(5) 0.8009(4) 0.053(2) Uani 1 d . .
H141 H 0.2094 0.2574 0.8113 0.064 Uiso 1 calc . .
C142 C 0.2586(5) 0.3298(5) 0.8401(5) 0.067(3) Uani 1 d . .
H14C H 0.2204 0.3521 0.8423 0.08 Uiso 1 calc . .
H14D H 0.2896 0.3564 0.8308 0.08 Uiso 1 calc . .
C143 C 0.2875(6) 0.3026(6) 0.8908(5) 0.077(4) Uani 1 d . .
H14E H 0.3002 0.3334 0.9155 0.093 Uiso 1 calc . .
H14F H 0.255 0.2788 0.9013 0.093 Uiso 1 calc . .
C144 C 0.3443(6) 0.2658(7) 0.8897(5) 0.090(4) Uani 1 d . .
H14G H 0.3582 0.2461 0.9218 0.108 Uiso 1 calc . .
H14H H 0.3795 0.2905 0.8846 0.108 Uiso 1 calc . .
C145 C 0.3289(6) 0.2205(6) 0.8479(5) 0.084(4) Uani 1 d . .
H14I H 0.3684 0.2005 0.8454 0.101 Uiso 1 calc . .
H14J H 0.2994 0.1917 0.8562 0.101 Uiso 1 calc . .
C146 C 0.3002(5) 0.2467(6) 0.7997(5) 0.069(3) Uani 1 d . .
H14K H 0.2882 0.2159 0.7748 0.083 Uiso 1 calc . .
H14L H 0.332 0.2713 0.7892 0.083 Uiso 1 calc . .
C151 C 0.0108(4) 0.1542(3) 0.7823(3) 0.0389(19) Uani 1 d . .
C152 C -0.0484(4) 0.1403(4) 0.7558(4) 0.050(2) Uani 1 d . .
C153 C -0.0923(5) 0.1183(5) 0.7824(5) 0.066(3) Uani 1 d . .
H153 H -0.1335 0.1083 0.7644 0.079 Uiso 1 calc . .
C154 C -0.0786(6) 0.1108(5) 0.8318(5) 0.070(3) Uani 1 d . .
H154 H -0.1105 0.0981 0.8479 0.084 Uiso 1 calc . .
C155 C -0.0001(8) 0.1102(7) 0.9098(5) 0.090(4) Uani 1 d . .
H155 H -0.0314 0.0963 0.9259 0.108 Uiso 1 calc . .
C156 C 0.0590(9) 0.1181(7) 0.9357(6) 0.095(5) Uani 1 d . .
H156 H 0.0695 0.1094 0.9699 0.114 Uiso 1 calc . .
C157 C 0.1069(7) 0.1399(6) 0.9117(5) 0.082(4) Uani 1 d . .
C158 C 0.0917(6) 0.1506(5) 0.8634(4) 0.062(3) Uani 1 d . .
H158 H 0.1239 0.1631 0.8475 0.074 Uiso 1 calc . .
C159 C -0.0164(7) 0.1221(5) 0.8597(5) 0.071(3) Uani 1 d . .
C150 C 0.0288(5) 0.1439(4) 0.8350(4) 0.052(2) Uani 1 d . .
C161 C -0.0648(5) 0.1412(4) 0.7006(4) 0.059(3) Uani 1 d . .
H161 H -0.0366 0.1701 0.6897 0.07 Uiso 1 calc . .
C162 C -0.1340(5) 0.1585(5) 0.6777(5) 0.070(3) Uani 1 d . .
H16A H -0.1631 0.13 0.687 0.084 Uiso 1 calc . .
H16B H -0.143 0.1963 0.691 0.084 Uiso 1 calc . .
C163 C -0.1452(7) 0.1618(7) 0.6232(6) 0.092(4) Uani 1 d . .
H16C H -0.1192 0.1933 0.6142 0.11 Uiso 1 calc . .
H16D H -0.1902 0.1713 0.6097 0.11 Uiso 1 calc . .
C164 C -0.1293(10) 0.1063(9) 0.5996(7) 0.126(7) Uani 1 d . .
H16E H -0.1605 0.0764 0.6028 0.151 Uiso 1 calc . .
H16F H -0.1319 0.1128 0.564 0.151 Uiso 1 calc . .
C165 C -0.0631(10) 0.0857(8) 0.6240(6) 0.118(6) Uani 1 d . .
H16G H -0.0562 0.0474 0.6107 0.142 Uiso 1 calc . .
H16H H -0.0317 0.1124 0.6153 0.142 Uiso 1 calc . .
C166 C -0.0520(7) 0.0819(6) 0.6784(5) 0.077(3) Uani 1 d . .
H16I H -0.0078 0.0701 0.6922 0.092 Uiso 1 calc . .
H16J H -0.0804 0.0526 0.6875 0.092 Uiso 1 calc . .
C171 C 0.1646(14) 0.1350(15) 0.9472(14) 0.089(13) Uani 0.5 d A 1
H171 H 0.1645 0.0986 0.9662 0.107 Uiso 0.5 calc A 1
C172 C 0.176(2) 0.185(2) 0.9828(19) 0.11(2) Uani 0.5 d A 1
H17A H 0.1406 0.1865 0.9999 0.138 Uiso 0.5 calc A 1
H17B H 0.1736 0.2208 0.963 0.138 Uiso 0.5 calc A 1
C173 C 0.2373(18) 0.188(3) 1.0221(15) 0.124(15) Uani 0.5 d A 1
H17C H 0.2395 0.224 1.0406 0.148 Uiso 0.5 calc A 1
H17D H 0.2382 0.1555 1.0456 0.148 Uiso 0.5 calc A 1
C174 C 0.2938(16) 0.183(2) 0.9984(15) 0.128(15) Uani 0.5 d A 1
H17E H 0.299 0.2197 0.9818 0.153 Uiso 0.5 calc A 1
H17F H 0.3326 0.1765 1.0244 0.153 Uiso 0.5 calc A 1
C175 C 0.2864(14) 0.1346(17) 0.9611(11) 0.116(16) Uani 0.5 d A 1
H17G H 0.2912 0.0974 0.9787 0.14 Uiso 0.5 calc A 1
H17H H 0.3204 0.1374 0.9426 0.14 Uiso 0.5 calc A 1
C176 C 0.2224(11) 0.1363(18) 0.9249(10) 0.100(10) Uani 0.5 d A 1
H17I H 0.2204 0.1715 0.9047 0.119 Uiso 0.5 calc A 1
H17J H 0.2199 0.1031 0.9022 0.119 Uiso 0.5 calc A 1
C181 C 0.1797(12) 0.1603(9) 0.9394(8) 0.049(5) Uani 0.5 d A 2
H181 H 0.2015 0.1769 0.9145 0.059 Uiso 0.5 calc A 2
C182 C 0.1786(18) 0.2044(19) 0.9795(14) 0.082(14) Uani 0.5 d A 2
H18A H 0.1565 0.1883 1.004 0.098 Uiso 0.5 calc A 2
H18B H 0.1553 0.2389 0.9648 0.098 Uiso 0.5 calc A 2
C183 C 0.2460(18) 0.2206(13) 1.0048(14) 0.094(12) Uani 0.5 d A 2
H18C H 0.2686 0.2359 0.9803 0.113 Uiso 0.5 calc A 2
H18D H 0.2455 0.2506 1.0299 0.113 Uiso 0.5 calc A 2
C184 C 0.279(2) 0.1673(13) 1.0291(12) 0.108(13) Uani 0.5 d A 2
H18E H 0.3228 0.1773 1.0474 0.129 Uiso 0.5 calc A 2
H18F H 0.2561 0.1514 1.0529 0.129 Uiso 0.5 calc A 2
C185 C 0.2827(13) 0.1229(14) 0.9898(14) 0.114(15) Uani 0.5 d A 2
H18G H 0.3048 0.0882 1.0052 0.137 Uiso 0.5 calc A 2
H18H H 0.3065 0.1386 0.9662 0.137 Uiso 0.5 calc A 2
C186 C 0.2156(13) 0.1077(10) 0.9627(11) 0.092(9) Uani 0.5 d A 2
H18I H 0.2173 0.0791 0.9368 0.11 Uiso 0.5 calc A 2
H18J H 0.1928 0.0902 0.9862 0.11 Uiso 0.5 calc A 2
C101 C -0.0831(8) 0.4731(6) 0.6243(7) 0.098(5) Uani 1 d . .
C102 C -0.0188(11) 0.4624(8) 0.6172(8) 0.129(7) Uani 1 d . .
H102 H -0.0108 0.4545 0.5856 0.154 Uiso 1 calc . .
C103 C 0.0330(8) 0.4649(6) 0.6625(8) 0.095(5) Uani 1 d . .
H103 H 0.0756 0.4581 0.6604 0.114 Uiso 1 calc . .
C104 C 0.0203(11) 0.4760(7) 0.7040(9) 0.122(6) Uani 1 d . .
H104 H 0.0533 0.4748 0.7329 0.146 Uiso 1 calc . .
C105 C -0.0394(11) 0.4896(9) 0.7084(9) 0.126(6) Uani 1 d . .
H105 H -0.0462 0.5033 0.739 0.152 Uiso 1 calc . .
C106 C -0.0875(9) 0.4841(6) 0.6709(7) 0.099(5) Uani 1 d . .
H106 H -0.1287 0.4883 0.6769 0.118 Uiso 1 calc . .
C107 C -0.1400(12) 0.4701(10) 0.5867(9) 0.164(9) Uani 1 d . .
H10A H -0.1295 0.4618 0.5549 0.246 Uiso 1 calc . .
H10B H -0.1672 0.4396 0.5946 0.246 Uiso 1 calc . .
H10C H -0.1624 0.5069 0.5847 0.246 Uiso 1 calc . .
C211 C 0.5925(4) 0.7610(5) 0.7972(4) 0.054(2) Uani 1 d . .
H211 H 0.6072 0.7825 0.7729 0.065 Uiso 1 calc . .
C212 C 0.5605(5) 0.7105(5) 0.7813(5) 0.065(3) Uani 1 d . .
H212 H 0.5538 0.7012 0.7473 0.078 Uiso 1 calc . .
C213 C 0.5356(6) 0.6698(5) 0.8142(5) 0.074(3) Uani 1 d . .
H21A H 0.5614 0.6729 0.8482 0.089 Uiso 1 calc . .
H21B H 0.5392 0.6299 0.8027 0.089 Uiso 1 calc . .
C214 C 0.4649(6) 0.6833(5) 0.8139(5) 0.072(3) Uani 1 d . .
H21C H 0.4374 0.6626 0.7861 0.086 Uiso 1 calc . .
H21D H 0.4552 0.6687 0.8448 0.086 Uiso 1 calc . .
C215 C 0.4495(5) 0.7459(5) 0.8092(4) 0.060(3) Uani 1 d . .
H215 H 0.4115 0.7565 0.7866 0.073 Uiso 1 calc . .
C216 C 0.4857(5) 0.7900(5) 0.8350(4) 0.053(2) Uani 1 d . .
H216 H 0.4702 0.8279 0.8286 0.064 Uiso 1 calc . .
C217 C 0.5482(6) 0.7827(6) 0.8726(5) 0.072(3) Uani 1 d . .
H21E H 0.5482 0.7454 0.8896 0.087 Uiso 1 calc . .
H21F H 0.5524 0.8134 0.8976 0.087 Uiso 1 calc . .
C218 C 0.6065(6) 0.7851(6) 0.8472(5) 0.075(3) Uani 1 d . .
H21G H 0.6199 0.8256 0.8457 0.09 Uiso 1 calc . .
H21H H 0.6423 0.7637 0.8678 0.09 Uiso 1 calc . .
C21 C 0.4291(4) 0.8484(4) 0.7383(4) 0.044(2) Uani 1 d . .
N22 N 0.3668(3) 0.8454(3) 0.7226(3) 0.0482(19) Uani 1 d . .
C23 C 0.3368(5) 0.9020(4) 0.7110(5) 0.063(3) Uani 1 d . .
H23A H 0.3057 0.9097 0.7314 0.075 Uiso 1 calc . .
H23B H 0.3153 0.9046 0.6757 0.075 Uiso 1 calc . .
C24 C 0.3930(5) 0.9434(4) 0.7236(5) 0.065(3) Uani 1 d . .
H24A H 0.3977 0.9658 0.6943 0.078 Uiso 1 calc . .
H24B H 0.3887 0.9701 0.7503 0.078 Uiso 1 calc . .
N25 N 0.4460(3) 0.9039(3) 0.7396(3) 0.051(2) Uani 1 d . .
C221 C 0.3278(4) 0.7952(4) 0.7058(4) 0.046(2) Uani 1 d . .
C222 C 0.2880(4) 0.7729(4) 0.7330(4) 0.045(2) Uani 1 d . .
C223 C 0.2475(5) 0.7265(5) 0.7138(5) 0.069(3) Uani 1 d . .
H223 H 0.222 0.709 0.7335 0.083 Uiso 1 calc . .
C224 C 0.2453(5) 0.7073(5) 0.6677(4) 0.062(3) Uani 1 d . .
H224 H 0.2165 0.6774 0.655 0.074 Uiso 1 calc . .
C225 C 0.2809(5) 0.7124(5) 0.5888(4) 0.064(3) Uani 1 d . .
H225 H 0.2536 0.6816 0.5757 0.076 Uiso 1 calc . .
C226 C 0.3162(6) 0.7386(5) 0.5599(5) 0.068(3) Uani 1 d . .
H226 H 0.3132 0.7255 0.5271 0.081 Uiso 1 calc . .
C227 C 0.3568(5) 0.7848(5) 0.5779(4) 0.063(3) Uani 1 d . .
C228 C 0.3625(5) 0.8022(4) 0.6262(4) 0.057(3) Uani 1 d . .
H228 H 0.3912 0.8322 0.6388 0.068 Uiso 1 calc . .
C229 C 0.2844(5) 0.7301(4) 0.6371(4) 0.056(3) Uani 1 d . .
C220 C 0.3268(4) 0.7764(4) 0.6575(4) 0.051(2) Uani 1 d . .
C231 C 0.2870(4) 0.7959(5) 0.7849(4) 0.056(3) Uani 1 d . .
H231 H 0.325 0.8208 0.7964 0.068 Uiso 1 calc . .
C232 C 0.2871(5) 0.7491(5) 0.8229(4) 0.063(3) Uani 1 d . .
H23C H 0.3246 0.7242 0.8248 0.076 Uiso 1 calc . .
H23D H 0.2487 0.7252 0.8126 0.076 Uiso 1 calc . .
C233 C 0.2886(6) 0.7752(6) 0.8734(5) 0.074(3) Uani 1 d . .
H23E H 0.3274 0.7985 0.884 0.089 Uiso 1 calc . .
H23F H 0.2895 0.7441 0.8978 0.089 Uiso 1 calc . .
C234 C 0.2302(6) 0.8129(7) 0.8714(5) 0.087(4) Uani 1 d . .
H23G H 0.1917 0.7888 0.8642 0.104 Uiso 1 calc . .
H23H H 0.2331 0.8314 0.9039 0.104 Uiso 1 calc . .
C235 C 0.2251(6) 0.8587(6) 0.8320(5) 0.080(4) Uani 1 d . .
H23I H 0.261 0.8858 0.8416 0.096 Uiso 1 calc . .
H23J H 0.1855 0.8806 0.8299 0.096 Uiso 1 calc . .
C236 C 0.2256(5) 0.8333(5) 0.7815(4) 0.061(3) Uani 1 d . .
H23K H 0.2247 0.8646 0.7573 0.073 Uiso 1 calc . .
H23L H 0.1875 0.8092 0.7702 0.073 Uiso 1 calc . .
C241 C 0.385(3) 0.820(3) 0.542(3) 0.082(16) Uani 0.5 d B 1
H241 H 0.4165 0.8459 0.5636 0.098 Uiso 0.5 calc B 1
C242 C 0.429(2) 0.778(2) 0.5188(17) 0.113(15) Uani 0.5 d B 1
H24C H 0.4579 0.7563 0.5453 0.135 Uiso 0.5 calc B 1
H24D H 0.4022 0.7496 0.4965 0.135 Uiso 0.5 calc B 1
C243 C 0.467(2) 0.817(2) 0.489(2) 0.111(14) Uani 0.5 d B 1
H24E H 0.498 0.8411 0.5121 0.134 Uiso 0.5 calc B 1
H24F H 0.491 0.7929 0.47 0.134 Uiso 0.5 calc B 1
C244 C 0.423(3) 0.852(2) 0.457(2) 0.121(16) Uani 0.5 d B 1
H24G H 0.4459 0.8733 0.4353 0.145 Uiso 0.5 calc B 1
H24H H 0.3918 0.8268 0.4355 0.145 Uiso 0.5 calc B 1
C245 C 0.392(2) 0.890(2) 0.4804(17) 0.129(14) Uani 0.5 d B 1
H24I H 0.3653 0.9157 0.456 0.155 Uiso 0.5 calc B 1
H24J H 0.423 0.9141 0.5035 0.155 Uiso 0.5 calc B 1
C246 C 0.351(2) 0.8570(18) 0.5089(16) 0.099(12) Uani 0.5 d B 1
H24K H 0.3288 0.8845 0.5265 0.119 Uiso 0.5 calc B 1
H24L H 0.3182 0.8352 0.4853 0.119 Uiso 0.5 calc B 1
C281 C 0.403(2) 0.812(2) 0.549(2) 0.061(11) Uani 0.5 d B 2
H281 H 0.4225 0.8461 0.5679 0.073 Uiso 0.5 calc B 2
C282 C 0.4521(15) 0.7767(16) 0.5390(12) 0.074(8) Uani 0.5 d B 2
H28A H 0.4326 0.7405 0.5243 0.088 Uiso 0.5 calc B 2
H28B H 0.4805 0.7667 0.5709 0.088 Uiso 0.5 calc B 2
C283 C 0.4930(19) 0.7994(18) 0.5056(14) 0.097(11) Uani 0.5 d B 2
H28C H 0.5207 0.7686 0.4978 0.116 Uiso 0.5 calc B 2
H28D H 0.5201 0.8312 0.5219 0.116 Uiso 0.5 calc B 2
C284 C 0.448(2) 0.821(2) 0.4583(16) 0.105(12) Uani 0.5 d B 2
H28E H 0.4741 0.8384 0.4376 0.126 Uiso 0.5 calc B 2
H28F H 0.4278 0.7863 0.4405 0.126 Uiso 0.5 calc B 2
C285 C 0.395(4) 0.862(4) 0.460(3) 0.19(4) Uani 0.5 d B 2
H28G H 0.367 0.8671 0.427 0.224 Uiso 0.5 calc B 2
H28H H 0.4124 0.9003 0.4723 0.224 Uiso 0.5 calc B 2
C286 C 0.357(2) 0.833(2) 0.4984(17) 0.103(13) Uani 0.5 d B 2
H28I H 0.3266 0.8618 0.5063 0.124 Uiso 0.5 calc B 2
H28J H 0.3319 0.8003 0.482 0.124 Uiso 0.5 calc B 2
C251 C 0.5081(4) 0.9257(4) 0.7638(4) 0.055(3) Uani 1 d . .
C252 C 0.5522(4) 0.9395(4) 0.7381(4) 0.048(2) Uani 1 d . .
C253 C 0.6126(5) 0.9574(4) 0.7657(4) 0.055(3) Uani 1 d . .
H253 H 0.6442 0.9668 0.7482 0.066 Uiso 1 calc . .
C254 C 0.6274(5) 0.9619(4) 0.8155(4) 0.056(3) Uani 1 d . .
H254 H 0.669 0.9722 0.8323 0.068 Uiso 1 calc . .
C255 C 0.5902(7) 0.9601(5) 0.8939(5) 0.076(3) Uani 1 d . .
H255 H 0.6308 0.9714 0.9122 0.091 Uiso 1 calc . .
C256 C 0.5412(8) 0.9527(6) 0.9174(5) 0.088(4) Uani 1 d . .
H256 H 0.5488 0.9577 0.9522 0.105 Uiso 1 calc . .
C257 C 0.4790(7) 0.9375(5) 0.8906(5) 0.075(3) Uani 1 d . .
C258 C 0.4690(6) 0.9288(5) 0.8422(5) 0.066(3) Uani 1 d . .
H258 H 0.4277 0.9185 0.8247 0.079 Uiso 1 calc . .
C259 C 0.5800(5) 0.9508(4) 0.8425(4) 0.058(3) Uani 1 d . .
C250 C 0.5178(4) 0.9342(4) 0.8156(4) 0.049(2) Uani 1 d . .
C261 C 0.5378(5) 0.9420(4) 0.6829(4) 0.052(2) Uani 1 d . .
H261 H 0.5007 0.9163 0.6707 0.063 Uiso 1 calc . .
C262 C 0.5913(5) 0.9210(5) 0.6598(4) 0.061(3) Uani 1 d . .
H26A H 0.6289 0.9457 0.6707 0.073 Uiso 1 calc . .
H26B H 0.6031 0.8813 0.671 0.073 Uiso 1 calc . .
C263 C 0.5711(7) 0.9221(6) 0.6036(5) 0.082(4) Uani 1 d . .
H26C H 0.6071 0.9098 0.5895 0.099 Uiso 1 calc . .
H26D H 0.5361 0.8945 0.5926 0.099 Uiso 1 calc . .
C264 C 0.5503(8) 0.9797(8) 0.5850(6) 0.099(5) Uani 1 d . .
H26E H 0.5349 0.9778 0.5488 0.119 Uiso 1 calc . .
H26F H 0.587 1.006 0.5922 0.119 Uiso 1 calc . .
C265 C 0.4982(8) 1.0037(7) 0.6077(6) 0.099(5) Uani 1 d . .
H26G H 0.4888 1.0437 0.5964 0.119 Uiso 1 calc . .
H26H H 0.4592 0.9807 0.5968 0.119 Uiso 1 calc . .
C266 C 0.5182(6) 1.0024(5) 0.6636(5) 0.072(3) Uani 1 d . .
H26I H 0.4827 1.0158 0.6777 0.086 Uiso 1 calc . .
H26J H 0.5542 1.029 0.6745 0.086 Uiso 1 calc . .
C271 C 0.4253(9) 0.9328(7) 0.9167(6) 0.100(5) Uani 1 d . .
H271 H 0.389 0.9224 0.889 0.12 Uiso 1 calc . .
C272 C 0.4298(9) 0.8820(6) 0.9486(6) 0.101(5) Uani 1 d . .
H27A H 0.4703 0.8836 0.9735 0.121 Uiso 1 calc . .
H27B H 0.4307 0.8472 0.9283 0.121 Uiso 1 calc . .
C273 C 0.3763(9) 0.8766(8) 0.9748(7) 0.107(5) Uani 1 d . .
H27C H 0.3375 0.8649 0.9506 0.129 Uiso 1 calc . .
H27D H 0.3866 0.8458 0.9998 0.129 Uiso 1 calc . .
C274 C 0.3632(12) 0.9288(11) 0.9988(9) 0.160(9) Uani 1 d . .
H27E H 0.4005 0.94 1.0247 0.192 Uiso 1 calc . .
H27F H 0.3269 0.9229 1.0146 0.192 Uiso 1 calc . .
C275 C 0.3475(9) 0.9762(9) 0.9593(7) 0.123(6) Uani 1 d . .
H27G H 0.3386 1.0125 0.9748 0.148 Uiso 1 calc . .
H27H H 0.3092 0.9653 0.9343 0.148 Uiso 1 calc . .
C276 C 0.4040(9) 0.9851(7) 0.9337(8) 0.121(6) Uani 1 d . .
H27I H 0.3908 1.0115 0.9054 0.145 Uiso 1 calc . .
H27J H 0.4395 1.0033 0.9574 0.145 Uiso 1 calc . .
C201 C 0.5003(7) 0.6218(6) 0.6267(6) 0.088(4) Uani 1 d . .
C202 C 0.4358(7) 0.6342(6) 0.6227(6) 0.089(5) Uani 1 d . .
H202 H 0.4117 0.6532 0.5944 0.107 Uiso 1 calc . .
C203 C 0.4082(7) 0.6178(6) 0.6614(8) 0.097(5) Uani 1 d . .
H203 H 0.3642 0.6238 0.6591 0.117 Uiso 1 calc . .
C204 C 0.4445(10) 0.5931(6) 0.7028(8) 0.108(6) Uani 1 d . .
H204 H 0.4265 0.5851 0.7303 0.13 Uiso 1 calc . .
C205 C 0.5071(11) 0.5797(6) 0.7047(8) 0.115(7) Uani 1 d . .
H205 H 0.5311 0.5595 0.7322 0.138 Uiso 1 calc . .
C206 C 0.5346(7) 0.5956(6) 0.6671(7) 0.095(5) Uani 1 d . .
H206 H 0.5783 0.5882 0.6695 0.115 Uiso 1 calc . .
C207 C 0.5290(9) 0.6371(10) 0.5843(7) 0.129(7) Uani 1 d . .
H20A H 0.4971 0.6557 0.5585 0.193 Uiso 1 calc . .
H20B H 0.5646 0.6635 0.5956 0.193 Uiso 1 calc . .
H20C H 0.5443 0.6023 0.5711 0.193 Uiso 1 calc . .
C301 C 0.8528(7) 0.4671(6) 0.8793(6) 0.099(5) Uani 1 d . .
C302 C 0.8353(7) 0.4179(7) 0.8526(7) 0.105(6) Uani 1 d . .
H302 H 0.8392 0.4161 0.8193 0.126 Uiso 1 calc . .
C303 C 0.8122(7) 0.3708(7) 0.8733(8) 0.117(7) Uani 1 d . .
H303 H 0.8025 0.3371 0.8538 0.141 Uiso 1 calc . .
C304 C 0.8024(11) 0.3702(10) 0.9206(8) 0.141(8) Uani 1 d . .
H304 H 0.7823 0.3391 0.9331 0.17 Uiso 1 calc . .
C305 C 0.8241(15) 0.4182(11) 0.9484(9) 0.200(13) Uani 1 d . .
H305 H 0.8229 0.4189 0.9824 0.24 Uiso 1 calc . .
C306 C 0.8474(15) 0.4653(10) 0.9280(7) 0.187(13) Uani 1 d . .
H306 H 0.8602 0.4979 0.9482 0.224 Uiso 1 calc . .
C307 C 0.8774(10) 0.5185(9) 0.8564(10) 0.152(9) Uani 1 d . .
H30A H 0.8874 0.5494 0.8809 0.229 Uiso 1 calc . .
H30B H 0.9157 0.5079 0.8453 0.229 Uiso 1 calc . .
H30C H 0.8449 0.5318 0.8282 0.229 Uiso 1 calc . .
C401 C 0.2585(7) 0.5180(6) 0.8304(7) 0.105(5) Uani 1 d . .
C402 C 0.2234(6) 0.4915(7) 0.7886(6) 0.098(5) Uani 1 d . .
H402 H 0.1985 0.4585 0.7908 0.117 Uiso 1 calc . .
C403 C 0.2263(7) 0.5151(5) 0.7437(6) 0.098(5) Uani 1 d . .
H403 H 0.2026 0.4968 0.7149 0.118 Uiso 1 calc . .
C404 C 0.2607(6) 0.5632(6) 0.7370(6) 0.091(5) Uani 1 d . .
H404 H 0.2615 0.5779 0.7052 0.109 Uiso 1 calc . .
C405 C 0.2938(7) 0.5884(7) 0.7800(6) 0.103(5) Uani 1 d . .
H405 H 0.3177 0.622 0.7777 0.124 Uiso 1 calc . .
C406 C 0.2939(7) 0.5669(6) 0.8266(6) 0.094(5) Uani 1 d . .
H406 H 0.3177 0.5852 0.8553 0.113 Uiso 1 calc . .
C407 C 0.2600(12) 0.4973(12) 0.8811(10) 0.187(12) Uani 1 d . .
H40A H 0.2876 0.5222 0.9051 0.28 Uiso 1 calc . .
H40B H 0.2171 0.498 0.8871 0.28 Uiso 1 calc . .
H40C H 0.2763 0.4579 0.8847 0.28 Uiso 1 calc . .
C501 C 0.6885(10) 0.6058(18) 0.8959(12) 0.239(16) Uani 1 d . .
C502 C 0.6944(12) 0.5461(18) 0.8975(15) 0.27(2) Uani 1 d . .
H502 H 0.7099 0.5242 0.874 0.326 Uiso 1 calc . .
C503 C 0.6747(13) 0.522(2) 0.9380(15) 0.32(3) Uani 1 d . .
H503 H 0.6772 0.4817 0.9413 0.383 Uiso 1 calc . .
C504 C 0.6519(12) 0.5525(17) 0.9737(13) 0.235(16) Uani 1 d . .
H504 H 0.6402 0.5322 1 0.281 Uiso 1 calc . .
C505 C 0.6460(11) 0.6122(17) 0.9715(12) 0.221(14) Uani 1 d . .
H505 H 0.6305 0.6341 0.9951 0.266 Uiso 1 calc . .
C506 C 0.6651(11) 0.6366(16) 0.9314(13) 0.217(14) Uani 1 d . .
H506 H 0.662 0.6771 0.9278 0.261 Uiso 1 calc . .
C507 C 0.7092(14) 0.6359(19) 0.8535(13) 0.30(2) Uani 1 d . .
H50A H 0.7031 0.6774 0.8559 0.454 Uiso 1 calc . .
H50B H 0.754 0.6278 0.8552 0.454 Uiso 1 calc . .
H50C H 0.6838 0.6219 0.8221 0.454 Uiso 1 calc . .
C601 C 0.8783(12) 0.6277(9) 0.9708(9) 0.205(13) Uiso 1 d . .
C602 C 0.9410(12) 0.6088(10) 0.9769(9) 0.214(13) Uiso 1 d . .
H602 H 0.9677 0.6221 0.9564 0.257 Uiso 1 calc . .
C603 C 0.9619(14) 0.5692(11) 1.0149(9) 0.217(14) Uiso 1 d . .
H603 H 1.0031 0.5528 1.0236 0.26 Uiso 1 calc . .
C604 C 0.9119(14) 0.5579(11) 1.0380(10) 0.189(11) Uiso 1 d . .
H604 H 0.9251 0.5306 1.0636 0.227 Uiso 1 calc . .
C605 C 0.8492(15) 0.5736(13) 1.0359(12) 0.28(2) Uiso 1 d . .
H605 H 0.8228 0.5599 1.0565 0.34 Uiso 1 calc . .
C606 C 0.8331(16) 0.6129(13) 0.9979(11) 0.32(2) Uiso 1 d . .
H606 H 0.7921 0.6296 0.9902 0.379 Uiso 1 calc . .
C607 C 0.8545(18) 0.6706(13) 0.9292(11) 0.41(3) Uiso 1 d . .
H60A H 0.8104 0.6807 0.9285 0.616 Uiso 1 calc . .
H60B H 0.8807 0.7053 0.9347 0.616 Uiso 1 calc . .
H60C H 0.8572 0.6534 0.8976 0.616 Uiso 1 calc . .
P1 P 0.79828(16) 0.03636(14) 0.92405(13) 0.0683(8) Uani 1 d . .
F11 F 0.7639(6) -0.0196(5) 0.9259(7) 0.196(7) Uani 1 d . .
F12 F 0.7825(6) 0.0618(7) 0.9705(4) 0.166(5) Uani 1 d . .
F13 F 0.7340(6) 0.0626(5) 0.8952(5) 0.160(5) Uani 1 d . .
F14 F 0.8300(6) 0.0948(4) 0.9159(6) 0.160(5) Uani 1 d . .
F15 F 0.8172(8) 0.0133(5) 0.8767(5) 0.177(6) Uani 1 d . .
F16 F 0.8585(6) 0.0077(7) 0.9531(5) 0.178(6) Uani 1 d . .
P2 P 0.2647(5) 0.0400(5) 0.7702(4) 0.094(4) Uani 0.5 d C 1
F21 F 0.2155(8) 0.0758(8) 0.7346(6) 0.140(8) Uani 0.5 d C 1
F22 F 0.2459(11) 0.0679(10) 0.8152(6) 0.173(11) Uani 0.5 d C 1
F23 F 0.3191(9) 0.0050(10) 0.8035(6) 0.143(9) Uani 0.5 d C 1
F24 F 0.2809(8) 0.0122(7) 0.7238(5) 0.119(6) Uani 0.5 d C 1
F25 F 0.2164(10) -0.0079(9) 0.7706(8) 0.190(12) Uani 0.5 d C 1
F26 F 0.3128(11) 0.0894(9) 0.7704(10) 0.230(16) Uani 0.5 d C 1
P2' P 0.2717(7) 0.0379(6) 0.7953(5) 0.120(6) Uani 0.5 d D 2
F21' F 0.2239(12) 0.0266(14) 0.8270(11) 0.248(18) Uani 0.5 d D 2
F22' F 0.3185(11) 0.0628(12) 0.8416(8) 0.201(12) Uani 0.5 d D 2
F23' F 0.3248(12) 0.0486(12) 0.7658(9) 0.180(11) Uani 0.5 d D 2
F24' F 0.2271(14) 0.0132(15) 0.7492(9) 0.33(3) Uani 0.5 d D 2
F25' F 0.2993(15) -0.0234(8) 0.8077(12) 0.221(18) Uani 0.5 d D 2
F26' F 0.2465(15) 0.0982(9) 0.7818(12) 0.259(19) Uani 0.5 d D 2

loop_
_atom_site_aniso_label
_atom_site_aniso_U_11
_atom_site_aniso_U_22
_atom_site_aniso_U_33
_atom_site_aniso_U_23
_atom_site_aniso_U_13
_atom_site_aniso_U_12
Ir1 0.0358(2) 0.0389(2) 0.0548(2) -0.00233(17) 0.01511(17) 0.00297(16)
Ir2 0.0339(2) 0.0371(2) 0.0680(3) -0.00085(18) 0.01136(18) -0.00030(15)
Ag1 0.0852(6) 0.0424(4) 0.0962(7) 0.0057(4) 0.0448(5) 0.0000(4)
Ag2 0.0621(5) 0.0434(4) 0.0973(7) -0.0139(4) 0.0029(4) -0.0037(4)
Cl1 0.0385(11) 0.0526(13) 0.0612(14) -0.0019(11) 0.0087(10) 0.0015(10)
Cl2 0.0430(12) 0.0512(13) 0.0767(16) -0.0024(12) 0.0203(11) -0.0007(10)
C111 0.055(6) 0.058(6) 0.062(6) 0.004(5) 0.029(5) 0.018(5)
C112 0.050(6) 0.052(6) 0.068(7) -0.006(5) 0.021(5) 0.008(5)
C113 0.076(8) 0.049(6) 0.081(8) -0.023(6) 0.013(6) 0.007(5)
C114 0.083(9) 0.062(7) 0.086(9) -0.024(7) 0.024(7) -0.005(6)
C115 0.041(6) 0.080(8) 0.074(8) -0.034(6) 0.008(5) -0.004(5)
C116 0.048(5) 0.062(6) 0.048(5) -0.010(5) 0.006(4) 0.022(5)
C117 0.075(8) 0.091(9) 0.051(6) 0.005(6) 0.022(6) 0.024(7)
C118 0.068(7) 0.084(8) 0.062(7) -0.003(6) 0.026(6) 0.019(6)
C11 0.034(5) 0.039(5) 0.044(5) -0.007(4) 0.007(4) 0.001(4)
N12 0.034(4) 0.043(4) 0.061(5) 0.006(4) 0.023(4) 0.001(3)
C13 0.053(6) 0.040(5) 0.092(8) 0.003(5) 0.040(6) 0.012(4)
C14 0.048(6) 0.049(6) 0.085(8) -0.005(5) 0.038(5) 0.010(4)
N15 0.041(4) 0.033(4) 0.077(6) -0.009(4) 0.029(4) -0.005(3)
C121 0.034(5) 0.042(5) 0.066(6) -0.008(4) 0.023(4) -0.004(4)
C122 0.034(5) 0.074(7) 0.056(6) 0.002(5) 0.009(4) -0.009(5)
C123 0.049(6) 0.075(8) 0.077(8) -0.007(6) 0.021(6) -0.022(5)
C124 0.061(7) 0.057(6) 0.073(7) 0.006(5) 0.029(6) -0.020(5)
C125 0.069(7) 0.068(7) 0.067(7) 0.014(6) 0.034(6) -0.001(6)
C126 0.072(8) 0.074(8) 0.053(6) 0.010(5) 0.022(6) -0.002(6)
C127 0.053(6) 0.056(6) 0.059(6) 0.001(5) 0.006(5) 0.004(5)
C128 0.043(5) 0.050(5) 0.060(6) 0.000(5) 0.020(5) 0.002(4)
C129 0.063(7) 0.043(5) 0.073(7) 0.001(5) 0.028(6) -0.001(5)
C120 0.047(5) 0.045(5) 0.055(6) -0.002(4) 0.024(5) -0.002(4)
C131 0.056(6) 0.063(7) 0.062(7) 0.004(5) 0.010(5) -0.002(5)
C132 0.073(8) 0.085(9) 0.072(8) 0.007(7) 0.006(7) 0.002(7)
C133 0.063(8) 0.080(9) 0.091(10) 0.001(7) -0.002(7) 0.009(7)
C134 0.087(10) 0.133(14) 0.060(8) 0.005(8) -0.009(7) 0.001(9)
C135 0.099(11) 0.118(13) 0.062(8) -0.026(8) 0.012(8) -0.005(9)
C136 0.077(9) 0.114(12) 0.068(8) -0.022(8) 0.011(7) -0.001(8)
C141 0.034(5) 0.062(6) 0.065(6) 0.001(5) 0.012(4) -0.010(4)
C142 0.043(6) 0.068(7) 0.084(8) -0.023(6) 0.003(5) -0.011(5)
C143 0.062(7) 0.100(10) 0.069(8) 0.000(7) 0.011(6) -0.019(7)
C144 0.067(9) 0.110(11) 0.083(10) 0.018(8) -0.007(7) -0.012(8)
C145 0.057(7) 0.096(10) 0.097(10) 0.013(8) 0.010(7) -0.002(7)
C146 0.049(6) 0.081(8) 0.079(8) 0.006(7) 0.017(6) -0.001(6)
C151 0.048(4) 0.010(3) 0.064(5) -0.002(3) 0.026(4) 0.002(3)
C152 0.039(5) 0.045(5) 0.076(7) 0.003(5) 0.032(5) 0.004(4)
C153 0.050(6) 0.046(6) 0.111(10) 0.006(6) 0.038(6) -0.008(5)
C154 0.066(8) 0.057(7) 0.098(10) 0.011(6) 0.046(7) -0.005(6)
C155 0.098(11) 0.105(11) 0.078(9) 0.017(8) 0.044(9) 0.007(9)
C156 0.126(14) 0.094(11) 0.070(9) 0.001(8) 0.033(9) 0.028(10)
C157 0.079(9) 0.088(9) 0.072(9) -0.016(7) 0.001(7) 0.025(7)
C158 0.068(7) 0.058(6) 0.064(7) -0.012(5) 0.025(6) 0.003(5)
C159 0.091(9) 0.056(7) 0.077(8) 0.003(6) 0.040(7) -0.005(6)
C150 0.046(6) 0.047(5) 0.069(7) 0.003(5) 0.022(5) 0.005(4)
C161 0.056(6) 0.039(5) 0.082(8) 0.006(5) 0.017(6) -0.005(4)
C162 0.042(6) 0.069(7) 0.093(9) 0.005(6) 0.006(6) -0.015(5)
C163 0.077(9) 0.097(11) 0.090(10) 0.014(9) -0.006(8) -0.017(8)
C164 0.135(16) 0.153(18) 0.084(11) -0.011(12) 0.008(11) -0.053(14)
C165 0.148(17) 0.105(13) 0.096(12) -0.042(10) 0.013(12) 0.000(12)
C166 0.081(9) 0.066(8) 0.086(9) -0.008(7) 0.024(7) 0.004(6)
C171 0.09(2) 0.059(19) 0.13(3) -0.032(19) 0.06(2) -0.035(18)
C172 0.07(3) 0.12(5) 0.15(5) -0.04(4) 0.03(3) -0.02(3)
C173 0.13(4) 0.16(5) 0.08(3) -0.03(3) 0.03(3) -0.02(4)
C174 0.11(3) 0.18(5) 0.09(3) -0.01(3) 0.00(2) 0.00(3)
C175 0.10(3) 0.16(4) 0.09(3) 0.04(3) 0.02(2) 0.05(3)
C176 0.08(2) 0.14(3) 0.08(2) 0.02(2) 0.007(16) -0.01(2)
C181 0.039(13) 0.045(13) 0.059(14) -0.008(11) 0.000(10) -0.005(10)
C182 0.11(3) 0.07(2) 0.052(18) -0.019(14) -0.009(18) 0.02(2)
C183 0.13(3) 0.08(2) 0.07(2) -0.010(16) 0.01(2) -0.01(2)
C184 0.10(3) 0.15(4) 0.07(2) 0.00(2) 0.01(2) -0.01(3)
C185 0.12(3) 0.08(2) 0.12(3) -0.01(2) -0.04(3) 0.03(2)
C186 0.09(2) 0.10(2) 0.073(19) 0.006(16) -0.024(15) 0.020(17)
C101 0.102(10) 0.056(7) 0.121(11) -0.007(8) -0.009(9) 0.003(7)
C102 0.156(14) 0.092(11) 0.143(13) -0.042(10) 0.047(12) 0.004(10)
C103 0.088(9) 0.055(7) 0.141(12) 0.000(8) 0.022(9) -0.008(7)
C104 0.135(13) 0.070(9) 0.156(14) 0.047(10) 0.022(12) 0.016(9)
C105 0.137(14) 0.108(12) 0.136(13) 0.035(11) 0.036(12) -0.002(11)
C106 0.110(11) 0.072(8) 0.112(11) -0.006(8) 0.020(9) -0.013(8)
C107 0.190(17) 0.120(13) 0.159(15) 0.013(12) -0.008(13) -0.011(13)
C211 0.033(5) 0.060(6) 0.066(7) 0.003(5) 0.003(4) 0.005(4)
C212 0.056(7) 0.058(7) 0.078(8) 0.000(6) 0.006(6) 0.004(5)
C213 0.070(8) 0.048(6) 0.100(10) 0.013(6) 0.008(7) 0.006(5)
C214 0.069(8) 0.053(6) 0.090(9) 0.013(6) 0.013(7) -0.007(5)
C215 0.047(6) 0.063(7) 0.076(7) 0.013(6) 0.023(5) 0.001(5)
C216 0.057(6) 0.050(6) 0.055(6) 0.004(5) 0.017(5) 0.011(5)
C217 0.078(8) 0.073(8) 0.065(7) 0.005(6) 0.012(6) 0.019(6)
C218 0.059(7) 0.071(8) 0.084(9) 0.014(7) -0.006(6) 0.006(6)
C21 0.034(5) 0.041(5) 0.056(6) -0.001(4) 0.011(4) -0.005(4)
N22 0.031(4) 0.035(4) 0.077(6) 0.000(4) 0.009(4) -0.006(3)
C23 0.034(5) 0.040(5) 0.114(10) -0.005(6) 0.014(6) -0.001(4)
C24 0.039(5) 0.037(5) 0.118(10) 0.009(6) 0.014(6) -0.005(4)
N25 0.032(4) 0.032(4) 0.088(6) -0.008(4) 0.014(4) -0.007(3)
C221 0.030(4) 0.039(5) 0.066(6) -0.006(4) 0.004(4) -0.005(4)
C222 0.028(4) 0.032(4) 0.070(6) 0.002(4) 0.003(4) -0.011(3)
C223 0.062(7) 0.055(7) 0.084(9) 0.008(6) 0.004(6) -0.036(5)
C224 0.046(6) 0.055(6) 0.075(8) -0.006(6) -0.006(5) -0.013(5)
C225 0.061(7) 0.052(6) 0.069(7) -0.002(5) -0.005(6) -0.006(5)
C226 0.066(7) 0.067(7) 0.067(7) -0.007(6) 0.008(6) 0.008(6)
C227 0.060(7) 0.068(7) 0.061(7) 0.002(6) 0.013(5) 0.009(6)
C228 0.049(6) 0.039(5) 0.083(8) 0.002(5) 0.014(5) -0.001(4)
C229 0.043(5) 0.043(5) 0.076(7) 0.001(5) 0.001(5) -0.006(4)
C220 0.033(5) 0.048(5) 0.070(7) 0.003(5) 0.005(4) -0.003(4)
C231 0.033(5) 0.053(6) 0.082(7) 0.000(5) 0.011(5) -0.006(4)
C232 0.046(6) 0.069(7) 0.084(8) 0.009(6) 0.036(6) -0.001(5)
C233 0.058(7) 0.086(9) 0.076(8) 0.013(7) 0.012(6) -0.004(6)
C234 0.060(8) 0.123(12) 0.080(9) -0.005(9) 0.020(7) 0.005(8)
C235 0.059(7) 0.094(10) 0.090(9) -0.012(8) 0.024(7) 0.005(7)
C236 0.041(6) 0.060(6) 0.081(8) 0.007(6) 0.016(5) -0.002(5)
C241 0.07(3) 0.10(3) 0.08(4) 0.01(2) 0.03(3) 0.02(2)
C242 0.11(2) 0.12(2) 0.11(2) 0.013(17) 0.047(17) 0.004(16)
C243 0.10(2) 0.13(2) 0.11(2) 0.008(17) 0.050(17) 0.010(16)
C244 0.13(2) 0.12(2) 0.12(2) 0.022(17) 0.030(17) 0.003(18)
C245 0.15(2) 0.13(2) 0.11(2) 0.034(16) 0.051(16) -0.010(17)
C246 0.122(19) 0.093(19) 0.090(18) 0.011(15) 0.042(15) 0.015(16)
C281 0.06(2) 0.061(16) 0.056(15) 0.006(13) 0.010(15) -0.008(15)
C282 0.068(14) 0.092(15) 0.063(14) -0.005(12) 0.020(12) -0.003(12)
C283 0.096(18) 0.107(18) 0.093(17) 0.004(15) 0.031(14) 0.001(15)
C284 0.110(19) 0.12(2) 0.085(17) -0.005(16) 0.030(15) 0.006(16)
C285 0.19(4) 0.18(4) 0.19(4) 0.014(19) 0.05(2) 0.00(2)
C286 0.11(2) 0.11(2) 0.091(19) 0.014(16) 0.023(15) 0.007(16)
C251 0.025(5) 0.046(5) 0.091(8) -0.003(5) 0.010(5) -0.014(4)
C252 0.038(5) 0.034(5) 0.072(7) -0.003(4) 0.010(5) 0.002(4)
C253 0.037(5) 0.049(6) 0.079(8) -0.002(5) 0.016(5) -0.003(4)
C254 0.040(5) 0.049(6) 0.075(7) -0.003(5) 0.000(5) -0.010(4)
C255 0.082(9) 0.069(8) 0.077(8) -0.006(6) 0.020(7) -0.020(7)
C256 0.126(13) 0.071(8) 0.076(9) -0.005(7) 0.043(9) -0.011(8)
C257 0.086(9) 0.056(7) 0.092(10) 0.006(6) 0.037(8) -0.009(6)
C258 0.064(7) 0.049(6) 0.094(9) -0.013(6) 0.036(6) -0.015(5)
C259 0.050(6) 0.045(6) 0.080(8) -0.002(5) 0.013(5) -0.010(4)
C250 0.038(5) 0.036(5) 0.074(7) 0.002(4) 0.015(5) 0.000(4)
C261 0.040(5) 0.043(5) 0.074(7) 0.000(5) 0.013(5) -0.006(4)
C262 0.054(6) 0.047(6) 0.086(8) -0.002(5) 0.024(6) -0.004(5)
C263 0.080(9) 0.095(10) 0.075(9) -0.008(8) 0.025(7) -0.017(8)
C264 0.099(11) 0.122(14) 0.075(9) 0.019(9) 0.018(8) 0.004(10)
C265 0.105(12) 0.089(10) 0.090(11) 0.029(8) -0.007(9) -0.003(9)
C266 0.057(7) 0.068(8) 0.091(9) 0.012(7) 0.017(6) -0.003(6)
C271 0.126(13) 0.084(10) 0.107(12) 0.011(9) 0.063(10) 0.004(9)
C272 0.138(14) 0.070(9) 0.115(12) -0.001(8) 0.075(11) -0.009(9)
C273 0.121(11) 0.108(11) 0.108(11) -0.008(9) 0.059(9) -0.002(9)
C274 0.156(15) 0.168(16) 0.179(16) 0.002(14) 0.089(13) -0.003(13)
C275 0.126(12) 0.134(13) 0.122(12) 0.008(10) 0.052(10) 0.051(10)
C276 0.138(16) 0.080(11) 0.160(18) 0.001(11) 0.068(14) 0.022(10)
C201 0.070(9) 0.067(8) 0.119(12) -0.023(8) 0.004(9) -0.011(7)
C202 0.074(9) 0.059(8) 0.114(12) -0.021(8) -0.023(9) 0.005(7)
C203 0.071(9) 0.043(7) 0.170(17) -0.030(9) 0.011(11) -0.011(6)
C204 0.152(17) 0.045(8) 0.133(15) -0.016(9) 0.045(13) 0.004(9)
C205 0.17(2) 0.034(7) 0.128(15) -0.016(8) -0.001(14) 0.025(9)
C206 0.076(9) 0.068(9) 0.125(14) -0.037(9) -0.016(10) 0.027(7)
C207 0.104(13) 0.158(19) 0.121(15) -0.011(14) 0.019(12) -0.011(13)
C301 0.084(10) 0.092(11) 0.110(13) -0.023(10) 0.001(9) 0.016(8)
C302 0.062(9) 0.104(12) 0.139(14) -0.054(11) 0.002(9) 0.006(8)
C303 0.057(9) 0.093(13) 0.19(2) -0.039(14) 0.001(11) 0.017(8)
C304 0.135(18) 0.114(17) 0.16(2) 0.016(16) 0.000(17) 0.020(14)
C305 0.29(4) 0.17(3) 0.117(19) 0.01(2) 0.00(2) -0.02(3)
C306 0.33(4) 0.094(15) 0.125(19) -0.022(14) 0.02(2) -0.05(2)
C307 0.111(15) 0.097(14) 0.24(3) 0.001(16) 0.018(16) -0.008(12)
C401 0.088(11) 0.091(12) 0.137(16) 0.014(11) 0.030(11) 0.035(9)
C402 0.054(8) 0.087(10) 0.153(16) 0.024(11) 0.026(9) 0.021(7)
C403 0.085(10) 0.072(9) 0.150(15) 0.021(9) 0.054(10) 0.038(8)
C404 0.064(8) 0.078(10) 0.132(13) 0.027(9) 0.023(9) 0.027(7)
C405 0.073(10) 0.073(10) 0.161(17) -0.009(11) 0.020(11) 0.021(8)
C406 0.078(10) 0.092(11) 0.113(13) 0.009(9) 0.021(9) 0.029(8)
C407 0.16(2) 0.20(3) 0.22(3) 0.07(2) 0.10(2) 0.08(2)
C501 0.22(2) 0.25(2) 0.23(2) 0.016(18) 0.013(17) 0.033(18)
C502 0.24(2) 0.27(3) 0.29(3) -0.017(19) 0.042(18) -0.023(18)
C503 0.30(3) 0.32(3) 0.33(3) -0.009(19) 0.066(19) -0.026(19)
C504 0.22(2) 0.26(2) 0.23(2) -0.002(18) 0.060(17) -0.029(17)
C505 0.21(2) 0.25(2) 0.21(2) -0.005(17) 0.059(16) -0.012(17)
C506 0.188(19) 0.23(2) 0.22(2) 0.002(17) 0.009(16) 0.015(16)
C507 0.30(3) 0.33(3) 0.28(3) -0.008(19) 0.082(19) 0.030(19)
P1 0.0685(19) 0.0605(17) 0.081(2) -0.0033(15) 0.0288(16) -0.0038(14)
F11 0.132(9) 0.083(7) 0.39(2) 0.026(10) 0.093(12) -0.020(6)
F12 0.154(10) 0.248(16) 0.109(8) -0.022(9) 0.058(7) 0.050(10)
F13 0.127(9) 0.128(9) 0.195(12) -0.010(8) -0.026(8) 0.038(7)
F14 0.167(10) 0.079(6) 0.278(16) -0.021(8) 0.146(11) -0.026(6)
F15 0.299(18) 0.107(8) 0.154(10) -0.017(7) 0.117(11) 0.038(10)
F16 0.120(9) 0.224(15) 0.166(11) -0.032(10) -0.022(8) 0.075(9)
P2 0.073(6) 0.073(6) 0.135(10) -0.020(6) 0.024(7) 0.026(5)
F21 0.134(13) 0.135(13) 0.143(14) -0.029(11) 0.014(11) 0.081(11)
F22 0.194(19) 0.20(2) 0.138(16) -0.012(15) 0.057(15) 0.033(16)
F23 0.154(15) 0.151(16) 0.123(14) 0.023(13) 0.031(12) 0.069(14)
F24 0.117(12) 0.115(12) 0.121(12) -0.021(10) 0.018(10) 0.051(10)
F25 0.214(19) 0.197(18) 0.158(17) 0.034(15) 0.038(15) -0.100(15)
F26 0.22(2) 0.22(2) 0.25(2) 0.014(17) 0.030(17) -0.068(17)
P2' 0.091(8) 0.095(8) 0.161(13) 0.019(9) -0.001(8) -0.006(6)
F21' 0.24(2) 0.25(2) 0.28(2) -0.035(18) 0.121(18) -0.036(17)
F22' 0.176(18) 0.21(2) 0.202(19) -0.009(16) 0.021(15) -0.031(16)
F23' 0.169(18) 0.150(17) 0.23(2) -0.011(16) 0.059(16) -0.005(14)
F24' 0.33(4) 0.33(4) 0.31(4) 0.01(2) 0.03(2) -0.05(2)
F25' 0.26(3) 0.17(2) 0.23(2) 0.048(17) 0.048(17) -0.002(17)
F26' 0.28(3) 0.20(2) 0.29(3) 0.009(18) 0.043(18) 0.051(18)

loop_
_atom_type_symbol
_atom_type_description
_atom_type_scat_dispersion_real
_atom_type_scat_dispersion_imag
_atom_type_scat_source
C C 0.0181 0.0091 'International Tables Vol C Tables 4.2.6.8 and 6.1.1.4'
H H 0 0 'International Tables Vol C Tables 4.2.6.8 and 6.1.1.4'
N N 0.0311 0.018 'International Tables Vol C Tables 4.2.6.8 and 6.1.1.4'
Cl Cl 0.3639 0.7018 'International Tables Vol C Tables 4.2.6.8 and 6.1.1.4'
F F 0.0727 0.0534 'International Tables Vol C Tables 4.2.6.8 and 6.1.1.4'
P P 0.2955 0.4335 'International Tables Vol C Tables 4.2.6.8 and 6.1.1.4'
Ir Ir -4.771 6.5667 'International Tables Vol C Tables 4.2.6.8 and 6.1.1.4'
Ag Ag 0.1306 4.282 'International Tables Vol C Tables 4.2.6.8 and 6.1.1.4'

loop_
_exptl_crystal_face_index_h
_exptl_crystal_face_index_k
_exptl_crystal_face_index_l
_exptl_crystal_face_perp_dist
0 -1 -1 0.0637
0 1 1 0.0493
1 -2 -2 0.0649
1 1 1 0.0436
-1 0 0 0.1983
0 0 -1 0.0426
0 0 1 0.0112
1 0 1 0.0399
-1 0 2 0.0967
-1 -1 -1 0.1306
-1 2 2 0.1144

loop_
_geom_angle_atom_site_label_1
_geom_angle_atom_site_label_2
_geom_angle_atom_site_label_3
_geom_angle
C11 Ir1 C115 94.0(4)
C11 Ir1 C116 89.4(4)
C115 Ir1 C116 38.7(5)
C11 Ir1 C111 149.6(4)
C115 Ir1 C111 96.8(4)
C116 Ir1 C111 81.6(4)
C11 Ir1 C112 173.5(4)
C115 Ir1 C112 80.8(4)
C116 Ir1 C112 89.0(4)
C111 Ir1 C112 36.1(4)
C11 Ir1 Cl1 94.2(2)
C115 Ir1 Cl1 150.9(4)
C116 Ir1 Cl1 168.9(3)
C111 Ir1 Cl1 90.1(3)
C112 Ir1 Cl1 88.6(3)
C11 Ir1 Ag1 95.9(3)
C115 Ir1 Ag1 94.2(4)
C116 Ir1 Ag1 133.0(3)
C111 Ir1 Ag1 111.5(3)
C112 Ir1 Ag1 80.6(3)
Cl1 Ir1 Ag1 57.17(6)
C21 Ir2 C215 95.3(4)
C21 Ir2 C216 92.3(4)
C215 Ir2 C216 38.1(4)
C21 Ir2 C211 151.4(4)
C215 Ir2 C211 96.6(4)
C216 Ir2 C211 81.4(4)
C21 Ir2 C212 172.1(4)
C215 Ir2 C212 80.1(4)
C216 Ir2 C212 88.0(4)
C211 Ir2 C212 36.4(4)
C21 Ir2 Cl2 90.8(3)
C215 Ir2 Cl2 151.2(3)
C216 Ir2 Cl2 169.6(3)
C211 Ir2 Cl2 91.2(3)
C212 Ir2 Cl2 90.2(3)
C21 Ir2 Ag2 91.7(3)
C215 Ir2 Ag2 92.5(3)
C216 Ir2 Ag2 130.6(3)
C211 Ir2 Ag2 113.6(3)
C212 Ir2 Ag2 82.1(3)
Cl2 Ir2 Ag2 59.15(6)
C103 Ag1 C104 29.6(6)
C103 Ag1 Cl1 148.3(4)
C104 Ag1 Cl1 136.7(5)
C103 Ag1 C128 111.9(5)
C104 Ag1 C128 139.0(6)
Cl1 Ag1 C128 82.6(2)
C103 Ag1 Ir1 148.2(5)
C104 Ag1 Ir1 120.0(5)
Cl1 Ag1 Ir1 51.29(6)
C128 Ag1 Ir1 92.1(2)
C203 Ag2 C202 33.2(5)
C203 Ag2 Cl2 146.7(4)
C202 Ag2 Cl2 117.8(4)
C203 Ag2 Ir2 143.0(5)
C202 Ag2 Ir2 156.2(3)
Cl2 Ag2 Ir2 52.00(6)
Ir1 Cl1 Ag1 71.53(7)
Ir2 Cl2 Ag2 68.86(7)
C112 C111 C118 127.1(12)
C112 C111 Ir1 74.5(6)
C118 C111 Ir1 108.0(7)
C112 C111 H111 116.5
C118 C111 H111 116.5
Ir1 C111 H111 87.4
C111 C112 C113 124.0(11)
C111 C112 Ir1 69.4(6)
C113 C112 Ir1 111.4(7)
C111 C112 H112 118
C113 C112 H112 118
Ir1 C112 H112 89.2
C114 C113 C112 111.8(9)
C114 C113 H11A 109.2
C112 C113 H11A 109.3
C114 C113 H11B 109.3
C112 C113 H11B 109.2
H11A C113 H11B 107.9
C115 C114 C113 113.6(10)
C115 C114 H11C 108.8
C113 C114 H11C 108.8
C115 C114 H11D 108.8
C113 C114 H11D 108.8
H11C C114 H11D 107.7
C116 C115 C114 125.3(11)
C116 C115 Ir1 71.9(6)
C114 C115 Ir1 111.9(8)
C116 C115 H115 117.4
C114 C115 H115 117.4
Ir1 C115 H115 86.1
C115 C116 C117 125.5(10)
C115 C116 Ir1 69.4(6)
C117 C116 Ir1 113.2(7)
C115 C116 H116 117.3
C117 C116 H116 117.3
Ir1 C116 H116 87.4
C118 C117 C116 111.5(9)
C118 C117 H11E 109.3
C116 C117 H11E 109.3
C118 C117 H11F 109.3
C116 C117 H11F 109.3
H11E C117 H11F 108
C111 C118 C117 114.4(10)
C111 C118 H11G 108.6
C117 C118 H11G 108.6
C111 C118 H11H 108.6
C117 C118 H11H 108.6
H11G C118 H11H 107.6
N12 C11 N15 107.6(7)
N12 C11 Ir1 131.4(7)
N15 C11 Ir1 121.0(6)
C11 N12 C121 129.5(8)
C11 N12 C13 112.5(7)
C121 N12 C13 117.0(7)
C14 C13 N12 103.0(7)
C14 C13 H13A 111.2
N12 C13 H13A 111.2
C14 C13 H13B 111.2
N12 C13 H13B 111.2
H13A C13 H13B 109.1
N15 C14 C13 103.6(8)
N15 C14 H14A 111
C13 C14 H14A 111
N15 C14 H14B 111
C13 C14 H14B 111
H14A C14 H14B 109
C11 N15 C151 124.2(7)
C11 N15 C14 113.2(7)
C151 N15 C14 121.6(7)
C122 C121 C120 121.2(9)
C122 C121 N12 119.3(9)
C120 C121 N12 118.9(8)
C121 C122 C123 117.3(10)
C121 C122 C141 122.9(9)
C123 C122 C141 119.8(9)
C124 C123 C122 121.9(10)
C124 C123 H123 119.1
C122 C123 H123 119.1
C123 C124 C129 122.6(10)
C123 C124 H124 118.7
C129 C124 H124 118.7
C126 C125 C129 121.7(10)
C126 C125 H125 119.2
C129 C125 H125 119.2
C125 C126 C127 120.7(11)
C125 C126 H126 119.7
C127 C126 H126 119.7
C128 C127 C126 118.5(10)
C128 C127 C131 120.3(10)
C126 C127 C131 121.2(10)
C127 C128 C120 122.8(10)
C127 C128 Ag1 94.6(7)
C120 C128 Ag1 83.8(6)
C127 C128 H128 118.6
C120 C128 H128 118.6
Ag1 C128 H128 91.8
C125 C129 C124 123.8(10)
C125 C129 C120 119.3(10)
C124 C129 C120 116.8(10)
C121 C120 C128 122.7(9)
C121 C120 C129 120.3(9)
C128 C120 C129 117.0(9)
C127 C131 C132 113.9(10)
C127 C131 C136 109.9(10)
C132 C131 C136 109.3(10)
C127 C131 H131 107.8
C132 C131 H131 107.8
C136 C131 H131 107.8
C133 C132 C131 111.9(11)
C133 C132 H13C 109.2
C131 C132 H13C 109.2
C133 C132 H13D 109.2
C131 C132 H13D 109.2
H13C C132 H13D 107.9
C134 C133 C132 112.3(12)
C134 C133 H13E 109.1
C132 C133 H13E 109.1
C134 C133 H13F 109.1
C132 C133 H13F 109.1
H13E C133 H13F 107.9
C133 C134 C135 110.2(11)
C133 C134 H13G 109.6
C135 C134 H13G 109.6
C133 C134 H13H 109.6
C135 C134 H13H 109.6
H13G C134 H13H 108.1
C134 C135 C136 109.5(13)
C134 C135 H13I 109.8
C136 C135 H13I 109.8
C134 C135 H13J 109.8
C136 C135 H13J 109.8
H13I C135 H13J 108.2
C131 C136 C135 109.3(11)
C131 C136 H13K 109.8
C135 C136 H13K 109.8
C131 C136 H13L 109.8
C135 C136 H13L 109.8
H13K C136 H13L 108.3
C122 C141 C142 113.1(9)
C122 C141 C146 111.9(9)
C142 C141 C146 109.2(9)
C122 C141 H141 107.4
C142 C141 H141 107.4
C146 C141 H141 107.4
C141 C142 C143 110.2(10)
C141 C142 H14C 109.6
C143 C142 H14C 109.6
C141 C142 H14D 109.6
C143 C142 H14D 109.6
H14C C142 H14D 108.1
C144 C143 C142 112.5(11)
C144 C143 H14E 109.1
C142 C143 H14E 109.1
C144 C143 H14F 109.1
C142 C143 H14F 109.1
H14E C143 H14F 107.8
C143 C144 C145 111.3(11)
C143 C144 H14G 109.4
C145 C144 H14G 109.4
C143 C144 H14H 109.4
C145 C144 H14H 109.4
H14G C144 H14H 108
C146 C145 C144 112.1(12)
C146 C145 H14I 109.2
C144 C145 H14I 109.2
C146 C145 H14J 109.2
C144 C145 H14J 109.2
H14I C145 H14J 107.9
C145 C146 C141 113.0(11)
C145 C146 H14K 109
C141 C146 H14K 109
C145 C146 H14L 109
C141 C146 H14L 109
H14K C146 H14L 107.8
C152 C151 N15 121.9(9)
C152 C151 C150 120.9(8)
N15 C151 C150 117.1(8)
C151 C152 C153 117.3(10)
C151 C152 C161 121.9(8)
C153 C152 C161 120.3(10)
C154 C153 C152 123.7(11)
C154 C153 H153 118.2
C152 C153 H153 118.2
C153 C154 C159 119.9(10)
C153 C154 H154 120
C159 C154 H154 120
C156 C155 C159 121.0(14)
C156 C155 H155 119.5
C159 C155 H155 119.5
C155 C156 C157 120.0(14)
C155 C156 H156 120
C157 C156 H156 120
C158 C157 C171 134.4(18)
C158 C157 C156 119.2(13)
C171 C157 C156 105.3(18)
C158 C157 C181 114.1(15)
C156 C157 C181 126.3(15)
C157 C158 C150 122.0(12)
C157 C158 H158 119
C150 C158 H158 119
C155 C159 C150 120.7(13)
C155 C159 C154 120.7(12)
C150 C159 C154 118.5(11)
C159 C150 C158 116.9(11)
C159 C150 C151 119.5(10)
C158 C150 C151 123.4(9)
C152 C161 C162 114.4(9)
C152 C161 C166 111.7(9)
C162 C161 C166 108.0(10)
C152 C161 H161 107.5
C162 C161 H161 107.5
C166 C161 H161 107.5
C163 C162 C161 111.0(11)
C163 C162 H16A 109.4
C161 C162 H16A 109.4
C163 C162 H16B 109.4
C161 C162 H16B 109.4
H16A C162 H16B 108
C162 C163 C164 113.3(13)
C162 C163 H16C 108.9
C164 C163 H16C 108.9
C162 C163 H16D 108.9
C164 C163 H16D 108.9
H16C C163 H16D 107.7
C165 C164 C163 110.9(13)
C165 C164 H16E 109.5
C163 C164 H16E 109.5
C165 C164 H16F 109.5
C163 C164 H16F 109.5
H16E C164 H16F 108
C166 C165 C164 113.4(16)
C166 C165 H16G 108.9
C164 C165 H16G 108.9
C166 C165 H16H 108.9
C164 C165 H16H 108.9
H16G C165 H16H 107.7
C165 C166 C161 110.4(12)
C165 C166 H16I 109.6
C161 C166 H16I 109.6
C165 C166 H16J 109.6
C161 C166 H16J 109.6
H16I C166 H16J 108.1
C157 C171 C176 113(3)
C157 C171 C172 113(3)
C176 C171 C172 103(3)
C157 C171 H171 109.4
C176 C171 H171 109.4
C172 C171 H171 109.3
C171 C172 C173 119(4)
C171 C172 H17A 107.6
C173 C172 H17A 107.6
C171 C172 H17B 107.6
C173 C172 H17B 107.6
H17A C172 H17B 107
C174 C173 C172 110(4)
C174 C173 H17C 109.6
C172 C173 H17C 109.6
C174 C173 H17D 109.6
C172 C173 H17D 109.6
H17C C173 H17D 108.1
C175 C174 C173 112(4)
C175 C174 H17E 109.2
C173 C174 H17E 109.2
C175 C174 H17F 109.2
C173 C174 H17F 109.2
H17E C174 H17F 107.9
C174 C175 C176 112(3)
C174 C175 H17G 109.2
C176 C175 H17G 109.2
C174 C175 H17H 109.2
C176 C175 H17H 109.2
H17G C175 H17H 107.9
C171 C176 C175 116(3)
C171 C176 H17I 108.2
C175 C176 H17I 108.2
C171 C176 H17J 108.2
C175 C176 H17J 108.2
H17I C176 H17J 107.4
C186 C181 C182 109(3)
C186 C181 C157 108.0(19)
C182 C181 C157 111(2)
C186 C181 H181 109.5
C182 C181 H181 109.5
C157 C181 H181 109.5
C181 C182 C183 110(3)
C181 C182 H18A 109.7
C183 C182 H18A 109.7
C181 C182 H18B 109.7
C183 C182 H18B 109.7
H18A C182 H18B 108.2
C184 C183 C182 108(4)
C184 C183 H18C 110
C182 C183 H18C 110
C184 C183 H18D 110
C182 C183 H18D 110
H18C C183 H18D 108.4
C185 C184 C183 109(3)
C185 C184 H18E 109.8
C183 C184 H18E 109.8
C185 C184 H18F 109.8
C183 C184 H18F 109.8
H18E C184 H18F 108.3
C184 C185 C186 109(3)
C184 C185 H18G 109.9
C186 C185 H18G 109.9
C184 C185 H18H 109.9
C186 C185 H18H 109.9
H18G C185 H18H 108.3
C181 C186 C185 111(2)
C181 C186 H18I 109.3
C185 C186 H18I 109.3
C181 C186 H18J 109.3
C185 C186 H18J 109.3
H18I C186 H18J 108
C106 C101 C107 119(2)
C106 C101 C102 115.8(16)
C107 C101 C102 126(2)
C101 C102 C103 115.9(17)
C101 C102 H102 122.1
C103 C102 H102 122.1
C104 C103 C102 120.0(19)
C104 C103 Ag1 78.6(11)
C102 C103 Ag1 96.1(10)
C104 C103 H103 120
C102 C103 H103 120
Ag1 C103 H103 95.2
C103 C104 C105 122(2)
C103 C104 Ag1 71.7(12)
C105 C104 Ag1 103.5(14)
C103 C104 H104 119
C105 C104 H104 119
Ag1 C104 H104 94.7
C106 C105 C104 121(2)
C106 C105 H105 119.7
C104 C105 H105 119.7
C105 C106 C101 125(2)
C105 C106 H106 117.5
C101 C106 H106 117.5
C101 C107 H10A 109.5
C101 C107 H10B 109.5
H10A C107 H10B 109.5
C101 C107 H10C 109.5
H10A C107 H10C 109.5
H10B C107 H10C 109.5
C212 C211 C218 127.6(11)
C212 C211 Ir2 74.3(6)
C218 C211 Ir2 108.3(7)
C212 C211 H211 116.2
C218 C211 H211 116.2
Ir2 C211 H211 87.2
C211 C212 C213 124.3(12)
C211 C212 Ir2 69.3(6)
C213 C212 Ir2 112.2(8)
C211 C212 H212 117.8
C213 C212 H212 117.8
Ir2 C212 H212 88.5
C212 C213 C214 110.7(9)
C212 C213 H21A 109.5
C214 C213 H21A 109.5
C212 C213 H21B 109.5
C214 C213 H21B 109.5
H21A C213 H21B 108.1
C215 C214 C213 113.4(9)
C215 C214 H21C 108.9
C213 C214 H21C 108.9
C215 C214 H21D 108.9
C213 C214 H21D 108.9
H21C C214 H21D 107.7
C216 C215 C214 125.9(11)
C216 C215 Ir2 72.4(6)
C214 C215 Ir2 111.7(8)
C216 C215 H215 117.1
C214 C215 H215 117.1
Ir2 C215 H215 85.8
C215 C216 C217 125.8(10)
C215 C216 Ir2 69.5(6)
C217 C216 Ir2 112.9(7)
C215 C216 H216 117.1
C217 C216 H216 117.1
Ir2 C216 H216 87.6
C216 C217 C218 111.5(10)
C216 C217 H21E 109.3
C218 C217 H21E 109.3
C216 C217 H21F 109.3
C218 C217 H21F 109.3
H21E C217 H21F 108
C211 C218 C217 113.1(10)
C211 C218 H21G 109
C217 C218 H21G 109
C211 C218 H21H 109
C217 C218 H21H 109
H21G C218 H21H 107.8
N22 C21 N25 108.2(8)
N22 C21 Ir2 132.3(7)
N25 C21 Ir2 119.5(6)
C21 N22 C221 128.6(8)
C21 N22 C23 113.0(7)
C221 N22 C23 116.9(7)
N22 C23 C24 103.0(8)
N22 C23 H23A 111.2
C24 C23 H23A 111.2
N22 C23 H23B 111.2
C24 C23 H23B 111.2
H23A C23 H23B 109.1
N25 C24 C23 101.7(8)
N25 C24 H24A 111.4
C23 C24 H24A 111.4
N25 C24 H24B 111.4
C23 C24 H24B 111.4
H24A C24 H24B 109.3
C21 N25 C251 124.6(8)
C21 N25 C24 114.0(7)
C251 N25 C24 120.2(8)
C222 C221 C220 122.1(8)
C222 C221 N22 121.3(9)
C220 C221 N22 116.0(9)
C221 C222 C223 119.7(10)
C221 C222 C231 121.7(8)
C223 C222 C231 118.5(9)
C224 C223 C222 119.7(11)
C224 C223 H223 120.2
C222 C223 H223 120.2
C223 C224 C229 122.9(10)
C223 C224 H224 118.5
C229 C224 H224 118.5
C226 C225 C229 121.2(11)
C226 C225 H225 119.4
C229 C225 H225 119.4
C225 C226 C227 121.1(11)
C225 C226 H226 119.5
C227 C226 H226 119.5
C228 C227 C226 118.9(11)
C228 C227 C241 121(3)
C226 C227 C241 119(3)
C228 C227 C281 117(2)
C226 C227 C281 123(2)
C227 C228 C220 121.9(10)
C227 C228 H228 119
C220 C228 H228 119
C225 C229 C224 123.6(10)
C225 C229 C220 119.4(10)
C224 C229 C220 116.9(10)
C221 C220 C228 124.0(9)
C221 C220 C229 118.5(9)
C228 C220 C229 117.4(10)
C232 C231 C222 113.8(9)
C232 C231 C236 108.0(8)
C222 C231 C236 108.9(9)
C232 C231 H231 108.7
C222 C231 H231 108.7
C236 C231 H231 108.7
C231 C232 C233 110.6(10)
C231 C232 H23C 109.5
C233 C232 H23C 109.5
C231 C232 H23D 109.5
C233 C232 H23D 109.5
H23C C232 H23D 108.1
C232 C233 C234 110.4(10)
C232 C233 H23E 109.6
C234 C233 H23E 109.6
C232 C233 H23F 109.6
C234 C233 H23F 109.6
H23E C233 H23F 108.1
C235 C234 C233 111.0(11)
C235 C234 H23G 109.4
C233 C234 H23G 109.4
C235 C234 H23H 109.4
C233 C234 H23H 109.4
H23G C234 H23H 108
C234 C235 C236 112.1(12)
C234 C235 H23I 109.2
C236 C235 H23I 109.2
C234 C235 H23J 109.2
C236 C235 H23J 109.2
H23I C235 H23J 107.9
C235 C236 C231 109.8(10)
C235 C236 H23K 109.7
C231 C236 H23K 109.7
C235 C236 H23L 109.7
C231 C236 H23L 109.7
H23K C236 H23L 108.2
C246 C241 C227 123(4)
C246 C241 C242 114(5)
C227 C241 C242 106(4)
C246 C241 H241 103.6
C227 C241 H241 103.6
C242 C241 H241 103.6
C243 C242 C241 106(4)
C243 C242 H24C 110.6
C241 C242 H24C 110.6
C243 C242 H24D 110.6
C241 C242 H24D 110.6
H24C C242 H24D 108.7
C244 C243 C242 108(4)
C244 C243 H24E 110.2
C242 C243 H24E 110.2
C244 C243 H24F 110.2
C242 C243 H24F 110.2
H24E C243 H24F 108.5
C245 C244 C243 114(5)
C245 C244 H24G 108.7
C243 C244 H24G 108.7
C245 C244 H24H 108.7
C243 C244 H24H 108.7
H24G C244 H24H 107.6
C244 C245 C246 109(4)
C244 C245 H24I 109.9
C246 C245 H24I 109.9
C244 C245 H24J 109.9
C246 C245 H24J 109.9
H24I C245 H24J 108.3
C241 C246 C245 112(5)
C241 C246 H24K 109.3
C245 C246 H24K 109.3
C241 C246 H24L 109.3
C245 C246 H24L 109.3
H24K C246 H24L 107.9
C282 C281 C227 118(4)
C282 C281 C286 110(5)
C227 C281 C286 104(3)
C282 C281 H281 108
C227 C281 H281 108
C286 C281 H281 108
C281 C282 C283 120(4)
C281 C282 H28A 107.4
C283 C282 H28A 107.4
C281 C282 H28B 107.4
C283 C282 H28B 107.4
H28A C282 H28B 107
C282 C283 C284 107(3)
C282 C283 H28C 110.4
C284 C283 H28C 110.4
C282 C283 H28D 110.4
C284 C283 H28D 110.4
H28C C283 H28D 108.6
C285 C284 C283 122(5)
C285 C284 H28E 106.9
C283 C284 H28E 106.9
C285 C284 H28F 106.9
C283 C284 H28F 106.9
H28E C284 H28F 106.7
C284 C285 C286 105(6)
C284 C285 H28G 110.8
C286 C285 H28G 110.8
C284 C285 H28H 110.8
C286 C285 H28H 110.8
H28G C285 H28H 108.9
C281 C286 C285 113(5)
C281 C286 H28I 108.9
C285 C286 H28I 108.9
C281 C286 H28J 108.9
C285 C286 H28J 108.9
H28I C286 H28J 107.7
C252 C251 C250 122.7(9)
C252 C251 N25 121.7(10)
C250 C251 N25 115.5(9)
C251 C252 C253 117.1(10)
C251 C252 C261 122.7(9)
C253 C252 C261 119.9(9)
C254 C253 C252 123.7(10)
C254 C253 H253 118.2
C252 C253 H253 118.2
C253 C254 C259 119.4(9)
C253 C254 H254 120.3
C259 C254 H254 120.3
C256 C255 C259 120.0(13)
C256 C255 H255 120
C259 C255 H255 120
C255 C256 C257 121.2(13)
C255 C256 H256 119.4
C257 C256 H256 119.4
C258 C257 C256 119.2(12)
C258 C257 C271 120.5(14)
C256 C257 C271 120.3(14)
C257 C258 C250 122.7(12)
C257 C258 H258 118.7
C250 C258 H258 118.7
C255 C259 C254 122.5(10)
C255 C259 C250 118.8(10)
C254 C259 C250 118.5(10)
C251 C250 C258 123.7(10)
C251 C250 C259 118.2(9)
C258 C250 C259 118.1(11)
C252 C261 C262 114.5(9)
C252 C261 C266 112.0(9)
C262 C261 C266 108.9(9)
C252 C261 H261 107
C262 C261 H261 107
C266 C261 H261 107
C263 C262 C261 110.8(10)
C263 C262 H26A 109.5
C261 C262 H26A 109.5
C263 C262 H26B 109.5
C261 C262 H26B 109.5
H26A C262 H26B 108.1
C264 C263 C262 111.8(12)
C264 C263 H26C 109.3
C262 C263 H26C 109.3
C264 C263 H26D 109.3
C262 C263 H26D 109.3
H26C C263 H26D 107.9
C263 C264 C265 112.8(13)
C263 C264 H26E 109
C265 C264 H26E 109
C263 C264 H26F 109
C265 C264 H26F 109
H26E C264 H26F 107.8
C266 C265 C264 110.4(12)
C266 C265 H26G 109.6
C264 C265 H26G 109.6
C266 C265 H26H 109.6
C264 C265 H26H 109.6
H26G C265 H26H 108.1
C265 C266 C261 111.8(12)
C265 C266 H26I 109.3
C261 C266 H26I 109.3
C265 C266 H26J 109.3
C261 C266 H26J 109.3
H26I C266 H26J 107.9
C276 C271 C272 118.2(14)
C276 C271 C257 116.1(14)
C272 C271 C257 113.3(13)
C276 C271 H271 101.9
C272 C271 H271 101.9
C257 C271 H271 101.9
C271 C272 C273 113.9(15)
C271 C272 H27A 108.8
C273 C272 H27A 108.8
C271 C272 H27B 108.8
C273 C272 H27B 108.8
H27A C272 H27B 107.7
C274 C273 C272 113.8(16)
C274 C273 H27C 108.8
C272 C273 H27C 108.8
C274 C273 H27D 108.8
C272 C273 H27D 108.8
H27C C273 H27D 107.7
C273 C274 C275 107.9(19)
C273 C274 H27E 110.1
C275 C274 H27E 110.1
C273 C274 H27F 110.1
C275 C274 H27F 110.1
H27E C274 H27F 108.4
C274 C275 C276 110.5(16)
C274 C275 H27G 109.6
C276 C275 H27G 109.6
C274 C275 H27H 109.6
C276 C275 H27H 109.6
H27G C275 H27H 108.1
C271 C276 C275 112.5(16)
C271 C276 H27I 109.1
C275 C276 H27I 109.1
C271 C276 H27J 109.1
C275 C276 H27J 109.1
H27I C276 H27J 107.8
C206 C201 C202 121.0(17)
C206 C201 C207 121.1(16)
C202 C201 C207 117.9(16)
C203 C202 C201 118.0(15)
C203 C202 Ag2 70.2(8)
C201 C202 Ag2 102.0(9)
C203 C202 H202 121
C201 C202 H202 121
Ag2 C202 H202 97.3
C204 C203 C202 120.0(16)
C204 C203 Ag2 96.7(9)
C202 C203 Ag2 76.6(8)
C204 C203 H203 120
C202 C203 H203 120
Ag2 C203 H203 96.6
C203 C204 C205 120.1(19)
C203 C204 H204 119.9
C205 C204 H204 119.9
C206 C205 C204 120.2(17)
C206 C205 H205 119.9
C204 C205 H205 119.9
C201 C206 C205 120.4(16)
C201 C206 H206 119.8
C205 C206 H206 119.8
C201 C207 H20A 109.5
C201 C207 H20B 109.5
H20A C207 H20B 109.5
C201 C207 H20C 109.5
H20A C207 H20C 109.5
H20B C207 H20C 109.5
C302 C301 C306 115.5(17)
C302 C301 C307 121.1(18)
C306 C301 C307 123.4(16)
C301 C302 C303 121.3(17)
C301 C302 H302 119.3
C303 C302 H302 119.3
C304 C303 C302 123.5(19)
C304 C303 H303 118.3
C302 C303 H303 118.3
C303 C304 C305 115(2)
C303 C304 H304 122.5
C305 C304 H304 122.5
C304 C305 C306 121(2)
C304 C305 H305 119.3
C306 C305 H305 119.3
C305 C306 C301 123(2)
C305 C306 H306 118.5
C301 C306 H306 118.5
C301 C307 H30A 109.5
C301 C307 H30B 109.5
H30A C307 H30B 109.5
C301 C307 H30C 109.5
H30A C307 H30C 109.5
H30B C307 H30C 109.5
C402 C401 C406 120.6(17)
C402 C401 C407 123.0(18)
C406 C401 C407 116.5(18)
C403 C402 C401 117.1(16)
C403 C402 H402 121.4
C401 C402 H402 121.4
C402 C403 C404 125.5(16)
C402 C403 H403 117.3
C404 C403 H403 117.3
C403 C404 C405 114.7(15)
C403 C404 H404 122.6
C405 C404 H404 122.6
C404 C405 C406 123.2(16)
C404 C405 H405 118.4
C406 C405 H405 118.4
C405 C406 C401 118.9(16)
C405 C406 H406 120.6
C401 C406 H406 120.6
C401 C407 H40A 109.5
C401 C407 H40B 109.5
H40A C407 H40B 109.5
C401 C407 H40C 109.5
H40A C407 H40C 109.5
H40B C407 H40C 109.5
C502 C501 C506 122(4)
C502 C501 C507 116(4)
C506 C501 C507 122(4)
C501 C502 C503 112(4)
C501 C502 H502 123.9
C503 C502 H502 123.9
C504 C503 C502 126(5)
C504 C503 H503 117
C502 C503 H503 117
C503 C504 C505 121(4)
C503 C504 H504 119.5
C505 C504 H504 119.5
C506 C505 C504 114(4)
C506 C505 H505 123.1
C504 C505 H505 123.1
C505 C506 C501 125(4)
C505 C506 H506 117.6
C501 C506 H506 117.6
C501 C507 H50A 109.5
C501 C507 H50B 109.5
H50A C507 H50B 109.5
C501 C507 H50C 109.5
H50A C507 H50C 109.5
H50B C507 H50C 109.5
C602 C601 C606 129(2)
C602 C601 C607 116.8(16)
C606 C601 C607 114.1(15)
C603 C602 C601 116(3)
C603 C602 H602 121.9
C601 C602 H602 121.9
C602 C603 C604 108(3)
C602 C603 H603 125.8
C604 C603 H603 125.8
C605 C604 C603 141(3)
C605 C604 H604 109.5
C603 C604 H604 109.5
C606 C605 C604 106(3)
C606 C605 H605 126.8
C604 C605 H605 126.8
C605 C606 C601 119(3)
C605 C606 H606 120.5
C601 C606 H606 120.5
C601 C607 H60A 109.5
C601 C607 H60B 109.5
H60A C607 H60B 109.5
C601 C607 H60C 109.5
H60A C607 H60C 109.5
H60B C607 H60C 109.5
F11 P1 F16 88.5(8)
F11 P1 F12 95.9(9)
F16 P1 F12 92.7(7)
F11 P1 F15 87.4(9)
F16 P1 F15 86.7(8)
F12 P1 F15 176.6(9)
F11 P1 F14 173.6(10)
F16 P1 F14 96.1(8)
F12 P1 F14 88.4(8)
F15 P1 F14 88.4(7)
F11 P1 F13 88.1(7)
F16 P1 F13 176.4(9)
F12 P1 F13 86.6(7)
F15 P1 F13 94.2(8)
F14 P1 F13 87.4(7)
F21 P2 F25 91.4(10)
F21 P2 F22 91.4(9)
F25 P2 F22 89.9(10)
F21 P2 F26 88.1(10)
F25 P2 F26 178.8(13)
F22 P2 F26 89.0(10)
F21 P2 F24 86.7(9)
F25 P2 F24 89.0(10)
F22 P2 F24 177.8(11)
F26 P2 F24 92.1(10)
F21 P2 F23 174.7(12)
F25 P2 F23 92.4(10)
F22 P2 F23 92.3(10)
F26 P2 F23 88.2(10)
F24 P2 F23 89.6(8)
F26' P2' F21' 92.8(11)
F26' P2' F24' 90.9(11)
F21' P2' F24' 92.0(11)
F26' P2' F25' 177.7(14)
F21' P2' F25' 89.4(11)
F24' P2' F25' 89.0(11)
F26' P2' F22' 89.4(11)
F21' P2' F22' 89.2(11)
F24' P2' F22' 178.7(14)
F25' P2' F22' 90.7(11)
F26' P2' F23' 89.3(11)
F21' P2' F23' 176.0(13)
F24' P2' F23' 91.3(11)
F25' P2' F23' 88.5(10)
F22' P2' F23' 87.5(10)

loop_
_geom_bond_atom_site_label_1
_geom_bond_atom_site_label_2
_geom_bond_distance
Ir1 C11 2.035(8)
Ir1 C115 2.098(10)
Ir1 C116 2.130(10)
Ir1 C111 2.172(9)
Ir1 C112 2.235(10)
Ir1 Cl1 2.379(2)
Ir1 Ag1 2.8916(10)
Ir2 C21 2.038(9)
Ir2 C215 2.109(10)
Ir2 C216 2.147(10)
Ir2 C211 2.191(9)
Ir2 C212 2.255(11)
Ir2 Cl2 2.371(3)
Ir2 Ag2 2.8061(10)
Ag1 C103 2.446(15)
Ag1 C104 2.525(18)
Ag1 Cl1 2.562(3)
Ag1 C128 2.691(9)
Ag2 C203 2.404(12)
Ag2 C202 2.486(14)
Ag2 Cl2 2.583(3)
C111 C112 1.367(15)
C111 C118 1.498(16)
C111 H111 0.95
C112 C113 1.530(15)
C112 H112 0.95
C113 C114 1.524(17)
C113 H11A 0.99
C113 H11B 0.99
C114 C115 1.516(17)
C114 H11C 0.99
C114 H11D 0.99
C115 C116 1.403(17)
C115 H115 0.95
C116 C117 1.537(14)
C116 H116 0.95
C117 C118 1.523(17)
C117 H11E 0.99
C117 H11F 0.99
C118 H11G 0.99
C118 H11H 0.99
C11 N12 1.333(11)
C11 N15 1.351(11)
N12 C121 1.426(11)
N12 C13 1.500(12)
C13 C14 1.480(14)
C13 H13A 0.99
C13 H13B 0.99
C14 N15 1.467(11)
C14 H14A 0.99
C14 H14B 0.99
N15 C151 1.427(11)
C121 C122 1.400(13)
C121 C120 1.406(14)
C122 C123 1.425(15)
C122 C141 1.501(15)
C123 C124 1.338(16)
C123 H123 0.95
C124 C129 1.416(16)
C124 H124 0.95
C125 C126 1.358(16)
C125 C129 1.395(16)
C125 H125 0.95
C126 C127 1.417(15)
C126 H126 0.95
C127 C128 1.363(15)
C127 C131 1.522(15)
C128 C120 1.424(14)
C128 H128 0.95
C129 C120 1.428(14)
C131 C132 1.522(17)
C131 C136 1.538(17)
C131 H131 1
C132 C133 1.518(17)
C132 H13C 0.99
C132 H13D 0.99
C133 C134 1.50(2)
C133 H13E 0.99
C133 H13F 0.99
C134 C135 1.52(2)
C134 H13G 0.99
C134 H13H 0.99
C135 C136 1.543(19)
C135 H13I 0.99
C135 H13J 0.99
C136 H13K 0.99
C136 H13L 0.99
C141 C142 1.527(15)
C141 C146 1.547(15)
C141 H141 1
C142 C143 1.545(17)
C142 H14C 0.99
C142 H14D 0.99
C143 C144 1.50(2)
C143 H14E 0.99
C143 H14F 0.99
C144 C145 1.55(2)
C144 H14G 0.99
C144 H14H 0.99
C145 C146 1.479(18)
C145 H14I 0.99
C145 H14J 0.99
C146 H14K 0.99
C146 H14L 0.99
C151 C152 1.369(14)
C151 C150 1.452(14)
C152 C153 1.425(14)
C152 C161 1.495(16)
C153 C154 1.351(18)
C153 H153 0.95
C154 C159 1.422(18)
C154 H154 0.95
C155 C156 1.33(2)
C155 C159 1.386(19)
C155 H155 0.95
C156 C157 1.45(2)
C156 H156 0.95
C157 C158 1.334(18)
C157 C171 1.41(4)
C157 C181 1.66(3)
C158 C150 1.424(15)
C158 H158 0.95
C159 C150 1.411(15)
C161 C162 1.545(15)
C161 C166 1.564(16)
C161 H161 1
C162 C163 1.483(19)
C162 H16A 0.99
C162 H16B 0.99
C163 C164 1.53(2)
C163 H16C 0.99
C163 H16D 0.99
C164 C165 1.52(2)
C164 H16E 0.99
C164 H16F 0.99
C165 C166 1.48(2)
C165 H16G 0.99
C165 H16H 0.99
C166 H16I 0.99
C166 H16J 0.99
C171 C176 1.517(10)
C171 C172 1.519(10)
C171 H171 1
C172 C173 1.519(10)
C172 H17A 0.99
C172 H17B 0.99
C173 C174 1.518(10)
C173 H17C 0.99
C173 H17D 0.99
C174 C175 1.517(10)
C174 H17E 0.99
C174 H17F 0.99
C175 C176 1.522(10)
C175 H17G 0.99
C175 H17H 0.99
C176 H17I 0.99
C176 H17J 0.99
C181 C186 1.517(10)
C181 C182 1.519(10)
C181 H181 1
C182 C183 1.520(10)
C182 H18A 0.99
C182 H18B 0.99
C183 C184 1.520(10)
C183 H18C 0.99
C183 H18D 0.99
C184 C185 1.518(10)
C184 H18E 0.99
C184 H18F 0.99
C185 C186 1.522(10)
C185 H18G 0.99
C185 H18H 0.99
C186 H18I 0.99
C186 H18J 0.99
C101 C106 1.34(2)
C101 C107 1.43(2)
C101 C102 1.47(3)
C102 C103 1.49(3)
C102 H102 0.95
C103 C104 1.27(3)
C103 H103 0.95
C104 C105 1.36(3)
C104 H104 0.95
C105 C106 1.31(2)
C105 H105 0.95
C106 H106 0.95
C107 H10A 0.98
C107 H10B 0.98
C107 H10C 0.98
C211 C212 1.388(15)
C211 C218 1.468(17)
C211 H211 0.95
C212 C213 1.499(17)
C212 H212 0.95
C213 C214 1.563(17)
C213 H21A 0.99
C213 H21B 0.99
C214 C215 1.497(16)
C214 H21C 0.99
C214 H21D 0.99
C215 C216 1.390(15)
C215 H215 0.95
C216 C217 1.525(16)
C216 H216 0.95
C217 C218 1.578(18)
C217 H21E 0.99
C217 H21F 0.99
C218 H21G 0.99
C218 H21H 0.99
C21 N22 1.325(11)
C21 N25 1.345(11)
N22 C221 1.458(11)
N22 C23 1.474(12)
C23 C24 1.533(13)
C23 H23A 0.99
C23 H23B 0.99
C24 N25 1.462(12)
C24 H24A 0.99
C24 H24B 0.99
N25 C251 1.454(11)
C221 C222 1.367(14)
C221 C220 1.409(15)
C222 C223 1.421(13)
C222 C231 1.545(15)
C223 C224 1.349(17)
C223 H223 0.95
C224 C229 1.429(16)
C224 H224 0.95
C225 C226 1.371(17)
C225 C229 1.390(16)
C225 H225 0.95
C226 C227 1.410(17)
C226 H226 0.95
C227 C228 1.380(16)
C227 C241 1.54(7)
C227 C281 1.54(6)
C228 C220 1.420(15)
C228 H228 0.95
C229 C220 1.450(13)
C231 C232 1.517(15)
C231 C236 1.577(14)
C231 H231 1
C232 C233 1.525(17)
C232 H23C 0.99
C232 H23D 0.99
C233 C234 1.531(18)
C233 H23E 0.99
C233 H23F 0.99
C234 C235 1.52(2)
C234 H23G 0.99
C234 H23H 0.99
C235 C236 1.527(17)
C235 H23I 0.99
C235 H23J 0.99
C236 H23K 0.99
C236 H23L 0.99
C241 C246 1.35(7)
C241 C242 1.60(8)
C241 H241 1
C242 C243 1.59(6)
C242 H24C 0.99
C242 H24D 0.99
C243 C244 1.41(7)
C243 H24E 0.99
C243 H24F 0.99
C244 C245 1.37(8)
C244 H24G 0.99
C244 H24H 0.99
C245 C246 1.53(6)
C245 H24I 0.99
C245 H24J 0.99
C246 H24K 0.99
C246 H24L 0.99
C281 C282 1.42(7)
C281 C286 1.62(7)
C281 H281 1
C282 C283 1.51(5)
C282 H28A 0.99
C282 H28B 0.99
C283 C284 1.54(6)
C283 H28C 0.99
C283 H28D 0.99
C284 C285 1.50(9)
C284 H28E 0.99
C284 H28F 0.99
C285 C286 1.63(9)
C285 H28G 0.99
C285 H28H 0.99
C286 H28I 0.99
C286 H28J 0.99
C251 C252 1.354(14)
C251 C250 1.423(15)
C252 C253 1.425(14)
C252 C261 1.497(15)
C253 C254 1.354(15)
C253 H253 0.95
C254 C259 1.423(15)
C254 H254 0.95
C255 C256 1.376(19)
C255 C259 1.414(17)
C255 H255 0.95
C256 C257 1.43(2)
C256 H256 0.95
C257 C258 1.329(18)
C257 C271 1.507(19)
C258 C250 1.423(15)
C258 H258 0.95
C259 C250 1.442(14)
C261 C262 1.526(14)
C261 C266 1.533(15)
C261 H261 1
C262 C263 1.526(17)
C262 H26A 0.99
C262 H26B 0.99
C263 C264 1.47(2)
C263 H26C 0.99
C263 H26D 0.99
C264 C265 1.52(2)
C264 H26E 0.99
C264 H26F 0.99
C265 C266 1.517(19)
C265 H26G 0.99
C265 H26H 0.99
C266 H26I 0.99
C266 H26J 0.99
C271 C276 1.42(2)
C271 C272 1.47(2)
C271 H271 1
C272 C273 1.51(2)
C272 H27A 0.99
C272 H27B 0.99
C273 C274 1.45(3)
C273 H27C 0.99
C273 H27D 0.99
C274 C275 1.54(3)
C274 H27E 0.99
C274 H27F 0.99
C275 C276 1.56(2)
C275 H27G 0.99
C275 H27H 0.99
C276 H27I 0.99
C276 H27J 0.99
C201 C206 1.35(2)
C201 C202 1.41(2)
C201 C207 1.49(2)
C202 C203 1.40(2)
C202 H202 0.95
C203 C204 1.37(2)
C203 H203 0.95
C204 C205 1.38(3)
C204 H204 0.95
C205 C206 1.36(3)
C205 H205 0.95
C206 H206 0.95
C207 H20A 0.98
C207 H20B 0.98
C207 H20C 0.98
C301 C302 1.373(9)
C301 C306 1.384(10)
C301 C307 1.51(2)
C302 C303 1.384(10)
C302 H302 0.95
C303 C304 1.377(10)
C303 H303 0.95
C304 C305 1.383(10)
C304 H304 0.95
C305 C306 1.38(4)
C305 H305 0.95
C306 H306 0.95
C307 H30A 0.98
C307 H30B 0.98
C307 H30C 0.98
C401 C402 1.386(9)
C401 C406 1.390(9)
C401 C407 1.48(3)
C402 C403 1.379(9)
C402 H402 0.95
C403 C404 1.382(9)
C403 H403 0.95
C404 C405 1.383(9)
C404 H404 0.95
C405 C406 1.387(9)
C405 H405 0.95
C406 H406 0.95
C407 H40A 0.98
C407 H40B 0.98
C407 H40C 0.98
C501 C502 1.40(4)
C501 C506 1.40(4)
C501 C507 1.52(5)
C502 C503 1.41(5)
C502 H502 0.95
C503 C504 1.40(5)
C503 H503 0.95
C504 C505 1.40(6)
C504 H504 0.95
C505 C506 1.39(4)
C505 H505 0.95
C506 H506 0.95
C507 H50A 0.98
C507 H50B 0.98
C507 H50C 0.98
C601 C602 1.40(4)
C601 C606 1.41(4)
C601 C607 1.53(4)
C602 C603 1.40(4)
C602 H602 0.95
C603 C604 1.40(4)
C603 H603 0.95
C604 C605 1.40(4)
C604 H604 0.95
C605 C606 1.38(4)
C605 H605 0.95
C606 H606 0.95
C607 H60A 0.98
C607 H60B 0.98
C607 H60C 0.98
P1 F11 1.507(11)
P1 F16 1.527(11)
P1 F12 1.527(11)
P1 F15 1.560(11)
P1 F14 1.564(10)
P1 F13 1.567(11)
P2 F21 1.532(13)
P2 F25 1.532(14)
P2 F22 1.542(13)
P2 F26 1.553(14)
P2 F24 1.553(12)
P2 F23 1.558(13)
P2' F26' 1.526(14)
P2' F21' 1.526(15)
P2' F24' 1.535(15)
P2' F25' 1.557(14)
P2' F22' 1.562(14)
P2' F23' 1.573(14)
